data_7238863
loop_
_publ_author_name
'Crane, Angela K.'
'Wong, Elaine Y. L.'
'MacLachlan, Mark J.'

_publ_section_title
;
 Metal--organic frameworks from novel flexible triptycene- and
 pentiptycene-based ligands
;
_journal_issue 45
_journal_name_full CrystEngComm
_journal_page_first 9811
_journal_paper_doi 10.1039/c3ce41459k
_journal_volume 15
_journal_year 2013
_chemical_formula_moiety '4(C46 H32 N2 O6 Zn), 5(C6 H5 Cl), 3(C3 H7 N O)'
_chemical_formula_sum 'C223 H174 Cl5 N11 O27 Zn4'
_chemical_formula_weight 3878.67
_chemical_name_common TMOF-3-bipy
_space_group_IT_number 2
_space_group_name_Hall '-P 1'
_space_group_name_H-M_alt 'P -1'
_symmetry_cell_setting triclinic
_symmetry_space_group_name_Hall '-P 1'
_symmetry_space_group_name_H-M 'P -1'
_atom_sites_solution_hydrogens geom
_atom_sites_solution_primary direct
_atom_sites_solution_secondary difmap
_audit_creation_method SHELXL-97
_cell_angle_alpha 84.376(4)
_cell_angle_beta 82.666(4)
_cell_angle_gamma 78.759(4)
_cell_formula_units_Z 1
_cell_length_a 11.3952(7)
_cell_length_b 16.0546(9)
_cell_length_c 25.1653(16)
_cell_measurement_reflns_used 41065
_cell_measurement_temperature 90(2)
_cell_measurement_theta_max 65.653
_cell_measurement_theta_min 3.214
_cell_volume 4465.9(5)
_computing_cell_refinement 'Bruker SAINT'
_computing_data_collection 'Bruker APEX2'
_computing_data_reduction 'Bruker SAINT'
_computing_molecular_graphics 'Bruker SHELXTL'
_computing_publication_material 'Bruker SHELXTL'
_computing_structure_refinement 'SHELXL-2012 (Sheldrick, 2012)'
_computing_structure_solution 'SIR-97 (Giacovazzo, 1998)'
_diffrn_ambient_temperature 90(2)
_diffrn_measured_fraction_theta_full 0.969
_diffrn_measured_fraction_theta_max 0.969
_diffrn_measurement_device_type 'Bruker APEX DUO'
_diffrn_measurement_method 'area detector'
_diffrn_radiation_monochromator graphite
_diffrn_radiation_source 'fine-focus sealed tube'
_diffrn_radiation_type CuK\a
_diffrn_radiation_wavelength 1.54178
_diffrn_reflns_av_R_equivalents 0.0629
_diffrn_reflns_av_sigmaI/netI 0.0761
_diffrn_reflns_limit_h_max 13
_diffrn_reflns_limit_h_min -12
_diffrn_reflns_limit_k_max 16
_diffrn_reflns_limit_k_min -18
_diffrn_reflns_limit_l_max 29
_diffrn_reflns_limit_l_min -24
_diffrn_reflns_number 41065
_diffrn_reflns_theta_full 66.43
_diffrn_reflns_theta_max 66.43
_diffrn_reflns_theta_min 1.77
_exptl_absorpt_coefficient_mu 1.938
_exptl_absorpt_correction_T_max 0.6786
_exptl_absorpt_correction_T_min 0.5143
_exptl_absorpt_correction_type multi-scan
_exptl_absorpt_process_details 'SADABS (Sheldrick, 2008)'
_exptl_crystal_colour yellow
_exptl_crystal_density_diffrn 1.438
_exptl_crystal_density_method 'not measured'
_exptl_crystal_description irregular
_exptl_crystal_F_000 2005
_exptl_crystal_size_max 0.32
_exptl_crystal_size_mid 0.25
_exptl_crystal_size_min 0.20
_refine_diff_density_max 1.462
_refine_diff_density_min -0.595
_refine_diff_density_rms 0.134
_refine_ls_extinction_method none
_refine_ls_goodness_of_fit_ref 1.031
_refine_ls_hydrogen_treatment constr
_refine_ls_matrix_type full
_refine_ls_number_parameters 1358
_refine_ls_number_reflns 15214
_refine_ls_number_restraints 2388
_refine_ls_restrained_S_all 0.967
_refine_ls_R_factor_all 0.0872
_refine_ls_R_factor_gt 0.0798
_refine_ls_shift/su_max 0.030
_refine_ls_shift/su_mean 0.001
_refine_ls_structure_factor_coef Fsqd
_refine_ls_weighting_details 'calc w=1/[\s^2^(Fo^2^)+(0.1704P)^2^+2.1700P] where P=(Fo^2^+2Fc^2^)/3'
_refine_ls_weighting_scheme calc
_refine_ls_wR_factor_gt 0.2200
_refine_ls_wR_factor_ref 0.2343
_reflns_number_gt 12988
_reflns_number_total 15214
_reflns_threshold_expression >2\s(I)
_cod_data_source_file c3ce41459k.txt
_cod_data_source_block mm155
_cod_original_sg_symbol_H-M P-1
_cod_database_code 7238863

loop_
_symmetry_equiv_pos_as_xyz
'x, y, z'
'-x, -y, -z'

loop_
_atom_site_label
_atom_site_type_symbol
_atom_site_fract_x
_atom_site_fract_y
_atom_site_fract_z
_atom_site_U_iso_or_equiv
_atom_site_adp_type
_atom_site_occupancy
_atom_site_symmetry_multiplicity
_atom_site_calc_flag
_atom_site_refinement_flags
_atom_site_disorder_assembly
_atom_site_disorder_group
C1 C 0.4680(3) 0.7738(2) 0.12647(15) 0.0510(9) Uani 1 1 d U . .
C2 C 0.4267(3) 0.7202(2) 0.17509(13) 0.0423(7) Uani 1 1 d U . .
C3 C 0.3935(5) 0.7544(3) 0.22404(18) 0.0754(14) Uani 1 1 d U . .
H3 H 0.3954 0.8127 0.2269 0.090 Uiso 1 1 calc R . .
C4 C 0.3575(6) 0.7049(3) 0.26915(17) 0.0763(14) Uani 1 1 d U . .
H4 H 0.3375 0.7290 0.3029 0.092 Uiso 1 1 calc R . .
C5 C 0.3504(3) 0.6221(2) 0.26557(13) 0.0411(7) Uani 1 1 d U . .
C6 C 0.3806(5) 0.5880(3) 0.21730(17) 0.0720(14) Uani 1 1 d U . .
H6 H 0.3753 0.5304 0.2143 0.086 Uiso 1 1 calc R . .
C7 C 0.4192(5) 0.6370(3) 0.17239(16) 0.0695(13) Uani 1 1 d U . .
H7 H 0.4410 0.6120 0.1390 0.083 Uiso 1 1 calc R . .
C8 C 0.3158(3) 0.5700(2) 0.31660(14) 0.0485(8) Uani 1 1 d U . .
H8A H 0.3890 0.5476 0.3346 0.058 Uiso 1 1 calc R . .
H8B H 0.2598 0.6081 0.3410 0.058 Uiso 1 1 calc R . .
C9 C 0.1354(3) 0.5178(2) 0.31119(13) 0.0395(7) Uani 1 1 d U . .
C10 C 0.0706(3) 0.5911(2) 0.28782(14) 0.0433(7) Uani 1 1 d U . .
H10 H 0.1120 0.6336 0.2699 0.052 Uiso 1 1 calc R . .
C11 C -0.0546(3) 0.6037(2) 0.29010(13) 0.0402(7) Uani 1 1 d U . .
H11 H -0.0981 0.6548 0.2744 0.048 Uiso 1 1 calc R . .
C12 C -0.1151(3) 0.5408(2) 0.31562(12) 0.0369(6) Uani 1 1 d U . .
C13 C -0.0506(3) 0.46844(19) 0.34048(12) 0.0354(6) Uani 1 1 d U . .
C14 C 0.0741(3) 0.4565(2) 0.33794(12) 0.0369(6) Uani 1 1 d U . .
C15 C 0.1298(3) 0.37425(19) 0.36910(12) 0.0369(6) Uani 1 1 d U . .
H15 H 0.2196 0.3654 0.3669 0.044 Uiso 1 1 calc R . .
C16 C 0.0679(3) 0.38170(19) 0.42628(13) 0.0379(7) Uani 1 1 d U . .
C17 C 0.1237(3) 0.3787(2) 0.47240(13) 0.0417(7) Uani 1 1 d U . .
H17 H 0.2089 0.3699 0.4707 0.050 Uiso 1 1 calc R . .
C18 C 0.0520(4) 0.3889(2) 0.52134(14) 0.0466(8) Uani 1 1 d U . .
H18 H 0.0886 0.3880 0.5533 0.056 Uiso 1 1 calc R . .
C19 C -0.0717(4) 0.4004(2) 0.52387(14) 0.0501(8) Uani 1 1 d U . .
H19 H -0.1192 0.4063 0.5576 0.060 Uiso 1 1 calc R . .
C20 C -0.1281(3) 0.4034(2) 0.47745(13) 0.0425(7) Uani 1 1 d U . .
H20 H -0.2133 0.4116 0.4793 0.051 Uiso 1 1 calc R . .
C21 C -0.0576(3) 0.39424(18) 0.42895(13) 0.0362(6) Uani 1 1 d U . .
C22 C -0.1035(3) 0.39761(19) 0.37393(12) 0.0357(6) Uani 1 1 d U . .
H22 H -0.1933 0.4065 0.3760 0.043 Uiso 1 1 calc R . .
C23 C -0.0404(3) 0.3144(2) 0.35032(12) 0.0379(7) Uani 1 1 d U . .
C24 C -0.0974(3) 0.2538(2) 0.33334(13) 0.0416(7) Uani 1 1 d U . .
H24 H -0.1826 0.2624 0.3350 0.050 Uiso 1 1 calc R . .
C25 C -0.0256(4) 0.1803(2) 0.31385(14) 0.0491(8) Uani 1 1 d U . .
H25 H -0.0624 0.1384 0.3019 0.059 Uiso 1 1 calc R . .
C26 C 0.0980(4) 0.1673(2) 0.31156(14) 0.0479(8) Uani 1 1 d U . .
H26 H 0.1450 0.1166 0.2982 0.057 Uiso 1 1 calc R . .
C27 C 0.1550(3) 0.2278(2) 0.32871(13) 0.0440(7) Uani 1 1 d U . .
H27 H 0.2403 0.2184 0.3274 0.053 Uiso 1 1 calc R . .
C28 C 0.0844(3) 0.3020(2) 0.34769(12) 0.0385(7) Uani 1 1 d U . .
C29 C -0.3096(3) 0.6184(2) 0.29605(13) 0.0404(7) Uani 1 1 d U . .
H29A H -0.3853 0.6040 0.2875 0.048 Uiso 1 1 calc R . .
H29B H -0.2660 0.6378 0.2619 0.048 Uiso 1 1 calc R . .
C30 C -0.3401(3) 0.6908(2) 0.33258(12) 0.0376(6) Uani 1 1 d U . .
C31 C -0.3254(3) 0.6779(2) 0.38692(13) 0.0400(7) Uani 1 1 d U . .
H31 H -0.2916 0.6229 0.4015 0.048 Uiso 1 1 calc R . .
C32 C -0.3598(3) 0.7448(2) 0.41996(12) 0.0390(7) Uani 1 1 d U . .
H32 H -0.3478 0.7354 0.4569 0.047 Uiso 1 1 calc R . .
C33 C -0.4113(3) 0.82494(19) 0.39975(12) 0.0355(6) Uani 1 1 d U . .
C34 C -0.4278(4) 0.8374(2) 0.34552(13) 0.0483(8) Uani 1 1 d U . .
H34 H -0.4652 0.8916 0.3312 0.058 Uiso 1 1 calc R . .
C35 C -0.3902(4) 0.7712(2) 0.31248(13) 0.0521(9) Uani 1 1 d U . .
H35 H -0.3990 0.7813 0.2752 0.062 Uiso 1 1 calc R . .
C36 C -0.4494(2) 0.89704(18) 0.43553(11) 0.0325(6) Uani 1 1 d U . .
C37 C -0.5324(3) 1.2355(2) 0.37827(14) 0.0425(7) Uani 1 1 d U . .
C38 C -0.4896(3) 1.2840(2) 0.32759(13) 0.0387(7) Uani 1 1 d U . .
C39 C -0.4453(3) 1.3582(2) 0.32974(14) 0.0428(7) Uani 1 1 d U . .
H39 H -0.4437 1.3793 0.3636 0.051 Uiso 1 1 calc R . .
C40 C -0.4030(3) 1.4021(2) 0.28262(14) 0.0474(8) Uani 1 1 d U . .
H40 H -0.3732 1.4529 0.2845 0.057 Uiso 1 1 calc R . .
C41 C -0.4048(3) 1.3712(2) 0.23325(13) 0.0414(7) Uani 1 1 d U . .
C42 C -0.4498(3) 1.2973(2) 0.23122(13) 0.0440(7) Uani 1 1 d U . .
H42 H -0.4524 1.2766 0.1974 0.053 Uiso 1 1 calc R . .
C43 C -0.4907(3) 1.2537(2) 0.27759(14) 0.0442(7) Uani 1 1 d U . .
H43 H -0.5199 1.2027 0.2755 0.053 Uiso 1 1 calc R . .
C44 C -0.3655(3) 1.4163(3) 0.18037(15) 0.0527(9) Uani 1 1 d U . .
H44A H -0.3072 1.3749 0.1590 0.063 Uiso 1 1 calc R . .
H44B H -0.4366 1.4350 0.1603 0.063 Uiso 1 1 calc R . .
C45 C -0.1875(3) 1.4733(2) 0.18259(13) 0.0407(7) Uani 1 1 d U . .
C46 C -0.1212(3) 1.3998(2) 0.20583(13) 0.0435(7) Uani 1 1 d U . .
H46 H -0.1618 1.3562 0.2227 0.052 Uiso 1 1 calc R . .
C47 C 0.0029(3) 1.3888(2) 0.20493(13) 0.0401(7) Uani 1 1 d U . .
H47 H 0.0465 1.3382 0.2212 0.048 Uiso 1 1 calc R . .
C48 C 0.0634(3) 1.4526(2) 0.18002(12) 0.0371(6) Uani 1 1 d U . .
C49 C -0.0021(3) 1.52452(19) 0.15525(12) 0.0353(6) Uani 1 1 d U . .
C50 C -0.1269(3) 1.53579(19) 0.15685(12) 0.0366(6) Uani 1 1 d U . .
C51 C -0.1827(3) 1.61932(19) 0.12722(12) 0.0362(6) Uani 1 1 d U . .
H51 H -0.2724 1.6280 0.1290 0.043 Uiso 1 1 calc R . .
C52 C -0.1385(3) 1.69002(19) 0.15112(12) 0.0364(6) Uani 1 1 d U . .
C53 C -0.2095(3) 1.7616(2) 0.17308(13) 0.0416(7) Uani 1 1 d U . .
H53 H -0.2947 1.7706 0.1745 0.050 Uiso 1 1 calc R . .
C54 C -0.1536(4) 1.8202(2) 0.19305(14) 0.0483(8) Uani 1 1 d U . .
H54 H -0.2013 1.8686 0.2090 0.058 Uiso 1 1 calc R . .
C55 C -0.0291(4) 1.8083(2) 0.18979(14) 0.0472(8) Uani 1 1 d U . .
H55 H 0.0077 1.8495 0.2027 0.057 Uiso 1 1 calc R . .
C56 C 0.0423(3) 1.7371(2) 0.16783(13) 0.0411(7) Uani 1 1 d U . .
H56 H 0.1276 1.7288 0.1659 0.049 Uiso 1 1 calc R . .
C57 C -0.0132(3) 1.6781(2) 0.14862(12) 0.0372(7) Uani 1 1 d U . .
C58 C 0.0506(3) 1.59688(19) 0.12316(12) 0.0356(6) Uani 1 1 d U . .
H58 H 0.1403 1.5883 0.1214 0.043 Uiso 1 1 calc R . .
C59 C 0.0055(3) 1.60339(18) 0.06770(13) 0.0368(6) Uani 1 1 d U . .
C60 C 0.0764(3) 1.5977(2) 0.01916(13) 0.0424(7) Uani 1 1 d U . .
H60 H 0.1616 1.5888 0.0177 0.051 Uiso 1 1 calc R . .
C61 C 0.0214(4) 1.6051(2) -0.02781(14) 0.0466(8) Uani 1 1 d U . .
H61 H 0.0695 1.6013 -0.0615 0.056 Uiso 1 1 calc R . .
C62 C -0.1024(4) 1.6179(2) -0.02587(13) 0.0457(8) Uani 1 1 d U . .
H62 H -0.1387 1.6230 -0.0583 0.055 Uiso 1 1 calc R . .
C63 C -0.1744(3) 1.62323(19) 0.02292(13) 0.0395(7) Uani 1 1 d U . .
H63 H -0.2596 1.6318 0.0242 0.047 Uiso 1 1 calc R . .
C64 C -0.1196(3) 1.61583(18) 0.06995(12) 0.0364(6) Uani 1 1 d U . .
C65 C 0.2570(3) 1.3784(2) 0.20318(13) 0.0412(7) Uani 1 1 d U . .
H65A H 0.2100 1.3566 0.2356 0.049 Uiso 1 1 calc R . .
H65B H 0.3285 1.3951 0.2147 0.049 Uiso 1 1 calc R . .
C66 C 0.2978(3) 1.3085(2) 0.16527(12) 0.0376(6) Uani 1 1 d U . .
C67 C 0.2892(3) 1.2252(2) 0.18208(13) 0.0471(8) Uani 1 1 d U . .
H67 H 0.2523 1.2124 0.2172 0.057 Uiso 1 1 calc R . .
C68 C 0.3335(3) 1.1600(2) 0.14858(14) 0.0458(8) Uani 1 1 d U . .
H68 H 0.3269 1.1031 0.1609 0.055 Uiso 1 1 calc R . .
C69 C 0.3875(3) 1.17735(19) 0.09702(12) 0.0352(6) Uani 1 1 d U . .
C70 C 0.3937(3) 1.2615(2) 0.07960(12) 0.0376(6) Uani 1 1 d U . .
H70 H 0.4286 1.2746 0.0442 0.045 Uiso 1 1 calc R . .
C71 C 0.3497(3) 1.3263(2) 0.11322(13) 0.0396(7) Uani 1 1 d U . .
H71 H 0.3549 1.3834 0.1008 0.048 Uiso 1 1 calc R . .
C72 C 0.4393(2) 1.10681(19) 0.06121(11) 0.0329(6) Uani 1 1 d U . .
C73 C 0.7065(3) 0.9740(2) 0.07003(14) 0.0438(7) Uani 1 1 d U . .
H73 H 0.6508 1.0229 0.0813 0.053 Uiso 1 1 calc R . .
C74 C 0.8268(3) 0.9733(2) 0.07026(15) 0.0439(8) Uani 1 1 d U . .
H74 H 0.8523 1.0208 0.0818 0.053 Uiso 1 1 calc R . .
C75 C 0.9124(3) 0.90316(19) 0.05368(12) 0.0331(6) Uani 1 1 d U . .
C76 C 0.8671(3) 0.8358(2) 0.03787(14) 0.0390(7) Uani 1 1 d U . .
H76 H 0.9206 0.7860 0.0264 0.047 Uiso 1 1 calc R . .
C77 C 0.7437(3) 0.84169(19) 0.03890(13) 0.0375(6) Uani 1 1 d U . .
H77 H 0.7151 0.7951 0.0278 0.045 Uiso 1 1 calc R . .
C78 C 0.2513(3) 0.8459(2) 0.03210(17) 0.0489(8) Uani 1 1 d U . .
H78 H 0.3109 0.8033 0.0156 0.059 Uiso 1 1 calc R . .
C79 C 0.1314(3) 0.8414(2) 0.03161(16) 0.0465(8) Uani 1 1 d U . .
H79 H 0.1108 0.7959 0.0154 0.056 Uiso 1 1 calc R . .
C80 C 1.0416(3) 0.9020(2) 0.05425(12) 0.0343(6) Uani 1 1 d U . .
C81 C 1.0807(4) 0.9641(3) 0.0785(2) 0.0760(15) Uani 1 1 d U . .
H81 H 1.0234 1.0071 0.0957 0.091 Uiso 1 1 calc R . .
C82 C 0.2010(4) 0.9639(3) 0.0780(2) 0.0747(15) Uani 1 1 d U . .
H82 H 0.2241 1.0071 0.0954 0.090 Uiso 1 1 calc R . .
C83 C -0.2685(3) 1.0377(2) 0.41743(13) 0.0412(7) Uani 1 1 d U . .
H83 H -0.2914 0.9976 0.3973 0.049 Uiso 1 1 calc R . .
C84 C -0.1475(3) 1.0379(2) 0.41710(14) 0.0416(7) Uani 1 1 d U . .
H84 H -0.0898 0.9979 0.3975 0.050 Uiso 1 1 calc R . .
C85 C -0.1094(3) 1.09615(19) 0.44524(12) 0.0360(6) Uani 1 1 d U . .
C86 C -0.2001(3) 1.1535(2) 0.47202(15) 0.0439(7) Uani 1 1 d U . .
H86 H -0.1797 1.1958 0.4912 0.053 Uiso 1 1 calc R . .
C87 C -0.3198(3) 1.1491(2) 0.47086(14) 0.0411(7) Uani 1 1 d U . .
H87 H -0.3796 1.1890 0.4895 0.049 Uiso 1 1 calc R . .
C88 C -0.8114(3) 1.1552(2) 0.46070(13) 0.0371(7) Uani 1 1 d U . .
H88 H -0.7824 1.2019 0.4714 0.045 Uiso 1 1 calc R . .
C89 C -0.9344(3) 1.1618(2) 0.46169(13) 0.0367(6) Uani 1 1 d U . .
H89 H -0.9876 1.2121 0.4726 0.044 Uiso 1 1 calc R . .
C90 C 0.0204(3) 1.09451(19) 0.44661(12) 0.0347(6) Uani 1 1 d U . .
C91 C 0.1042(3) 1.0221(2) 0.43252(15) 0.0460(8) Uani 1 1 d U . .
H91 H 0.0776 0.9734 0.4233 0.055 Uiso 1 1 calc R . .
C92 C -0.7756(3) 1.0214(2) 0.43209(15) 0.0439(7) Uani 1 1 d U . .
H92 H -0.7203 0.9718 0.4217 0.053 Uiso 1 1 calc R . .
O1 O 0.4600(2) 0.85282(17) 0.13249(11) 0.0574(7) Uani 1 1 d U . .
O2 O 0.5035(3) 0.7424(2) 0.08327(11) 0.0653(8) Uani 1 1 d U . .
O3 O 0.2602(2) 0.50003(15) 0.30896(11) 0.0492(6) Uani 1 1 d U . .
O4 O -0.23805(19) 0.54391(13) 0.31845(9) 0.0384(5) Uani 1 1 d U . .
O5 O -0.50355(18) 0.96709(13) 0.41553(8) 0.0352(4) Uani 1 1 d U . .
O6 O -0.4215(2) 0.88266(14) 0.48230(8) 0.0390(5) Uani 1 1 d U . .
O7 O -0.5411(2) 1.15869(15) 0.37308(9) 0.0437(5) Uani 1 1 d U . .
O8 O -0.5528(2) 1.26927(17) 0.42148(10) 0.0526(6) Uani 1 1 d U . .
O9 O -0.3115(2) 1.48904(16) 0.18417(10) 0.0509(6) Uani 1 1 d U . .
O10 O 0.1846(2) 1.45167(14) 0.17872(9) 0.0405(5) Uani 1 1 d U . .
O11 O 0.42408(19) 1.03306(13) 0.07808(8) 0.0365(5) Uani 1 1 d U . .
O12 O 0.49628(19) 1.12738(13) 0.01749(8) 0.0364(5) Uani 1 1 d U . .
Zn1 Zn 0.47473(3) 0.91058(2) 0.058046(14) 0.03120(15) Uani 1 1 d U . .
Zn2 Zn -0.54251(3) 1.08576(2) 0.441578(14) 0.02965(15) Uani 1 1 d U . .
N1 N 0.6632(2) 0.90923(16) 0.05463(10) 0.0336(5) Uani 1 1 d U . .
N2 N 0.2872(2) 0.90691(17) 0.05453(10) 0.0375(6) Uani 1 1 d U . .
N3 N -0.3558(2) 1.09118(16) 0.44460(10) 0.0351(5) Uani 1 1 d U . .
N4 N -0.7313(2) 1.08743(16) 0.44565(10) 0.0327(5) Uani 1 1 d U . .
O13A O 0.2652(5) 0.9901(4) 0.7333(2) 0.089(2) Uani 0.691(9) 1 d PDU A 1
C93A C 0.3798(5) 0.9691(3) 0.7177(2) 0.0760(13) Uani 0.691(9) 1 d PDU A 1
H93A H 0.4020 0.9433 0.6846 0.091 Uiso 0.691(9) 1 calc PR A 1
N5A N 0.4712(4) 0.9813(2) 0.74499(14) 0.0706(10) Uani 0.691(9) 1 d PDU A 1
C94A C 0.4498(6) 1.0216(4) 0.7937(2) 0.096(2) Uani 0.691(9) 1 d PDU A 1
H94A H 0.5269 1.0239 0.8063 0.144 Uiso 0.691(9) 1 calc PR A 1
H94B H 0.4034 0.9892 0.8208 0.144 Uiso 0.691(9) 1 calc PR A 1
H94C H 0.4045 1.0795 0.7878 0.144 Uiso 0.691(9) 1 calc PR A 1
C95A C 0.5927(4) 0.9632(3) 0.72093(18) 0.0630(10) Uani 0.691(9) 1 d PDU A 1
H95A H 0.6463 0.9752 0.7456 0.094 Uiso 0.691(9) 1 calc PR A 1
H95B H 0.6015 0.9989 0.6873 0.094 Uiso 0.691(9) 1 calc PR A 1
H95C H 0.6139 0.9030 0.7134 0.094 Uiso 0.691(9) 1 calc PR A 1
O13B O 0.675(2) 0.9968(14) 0.7442(10) 0.243(15) Uani 0.309(9) 1 d PDU A 2
C93B C 0.5927(4) 0.9632(3) 0.72093(18) 0.0630(10) Uani 0.309(9) 1 d PDU A 2
H93B H 0.6157 0.9301 0.6908 0.076 Uiso 0.309(9) 1 calc PR A 2
N5B N 0.4712(4) 0.9813(2) 0.74499(14) 0.0706(10) Uani 0.309(9) 1 d PDU A 2
C94B C 0.4498(6) 1.0216(4) 0.7937(2) 0.096(2) Uani 0.309(9) 1 d PDU A 2
H94D H 0.5269 1.0258 0.8056 0.144 Uiso 0.309(9) 1 calc PR A 2
H94E H 0.4059 0.9880 0.8211 0.144 Uiso 0.309(9) 1 calc PR A 2
H94F H 0.4019 1.0788 0.7881 0.144 Uiso 0.309(9) 1 calc PR A 2
C95B C 0.3798(5) 0.9691(3) 0.7177(2) 0.0760(13) Uani 0.309(9) 1 d PDU A 2
H95D H 0.4140 0.9434 0.6841 0.114 Uiso 0.309(9) 1 calc PR A 2
H95E H 0.3280 1.0241 0.7097 0.114 Uiso 0.309(9) 1 calc PR A 2
H95F H 0.3322 0.9313 0.7399 0.114 Uiso 0.309(9) 1 calc PR A 2
C96 C 0.4287(4) 0.5678(3) 0.97825(18) 0.0671(12) Uani 1 1 d U B 2
H96 H 0.3784 0.6158 0.9626 0.081 Uiso 1 1 calc R B 2
C97 C 0.4876(5) 0.5790(3) 1.02038(17) 0.0675(12) Uani 1 1 d U . 2
H97 H 0.4780 0.6334 1.0340 0.081 Uiso 1 1 calc R . 2
C98 C 0.4394(5) 0.4900(3) 0.95760(16) 0.0652(11) Uani 1 1 d U . 2
H98 H 0.3966 0.4844 0.9285 0.078 Uiso 1 1 calc R . 2
Cl1 Cl 0.34250(18) 0.65627(13) 0.94932(8) 0.0596(4) Uani 0.50 1 d PU B 2
Cl2 Cl 0.3142(2) 0.79114(14) 0.90347(9) 0.0657(5) Uani 0.50 1 d PU C 1
C99 C -0.0298(5) 0.8690(5) 0.8268(2) 0.061(2) Uani 0.50 1 d PGU C 1
H99 H -0.1032 0.8856 0.8111 0.073 Uiso 0.50 1 calc PR C 1
C100 C -0.0231(5) 0.8110(4) 0.8716(2) 0.056(3) Uani 0.50 1 d PGU C 1
C101 C 0.0843(5) 0.7866(4) 0.8945(2) 0.057(2) Uani 0.50 1 d PGU C 1
H101 H 0.0889 0.7470 0.9251 0.068 Uiso 0.50 1 calc PR C 1
C102 C 0.1850(4) 0.8202(4) 0.8726(2) 0.055(2) Uani 0.50 1 d PGU C 1
H102 H 0.2584 0.8036 0.8882 0.066 Uiso 0.50 1 calc PR C 1
C103 C 0.1782(5) 0.8782(5) 0.8278(2) 0.058(2) Uani 0.50 1 d PGU C 1
H103 H 0.2470 0.9012 0.8128 0.070 Uiso 0.50 1 calc PR C 1
C104 C 0.0708(6) 0.9026(4) 0.8049(2) 0.096(5) Uani 0.50 1 d PGU C 1
H104 H 0.0662 0.9422 0.7742 0.115 Uiso 0.50 1 calc PR C 1
O14 O -0.0924(13) 0.9510(10) 0.8053(4) 0.182(7) Uani 0.50 1 d PDU D 2
C105 C 0.0278(16) 0.9158(8) 0.8117(5) 0.089(4) Uani 0.50 1 d PDU D 2
H105 H 0.0867 0.9397 0.7882 0.106 Uiso 0.50 1 calc PR D 2
N6 N 0.0718(12) 0.8500(8) 0.8486(5) 0.121(4) Uani 0.50 1 d PDU D 2
C106 C -0.003(2) 0.8038(13) 0.8837(8) 0.143(9) Uani 0.50 1 d PDU D 2
H10A H 0.0454 0.7666 0.9093 0.214 Uiso 0.50 1 calc PR D 2
H10B H -0.0395 0.7691 0.8629 0.214 Uiso 0.50 1 calc PR D 2
H10C H -0.0661 0.8435 0.9032 0.214 Uiso 0.50 1 calc PR D 2
C107 C 0.2001(15) 0.8278(14) 0.8493(10) 0.184(11) Uani 0.50 1 d PDU D 2
H10D H 0.2186 0.7849 0.8790 0.276 Uiso 0.50 1 calc PR D 2
H10E H 0.2319 0.8787 0.8542 0.276 Uiso 0.50 1 calc PR D 2
H10F H 0.2372 0.8047 0.8152 0.276 Uiso 0.50 1 calc PR D 2
C108 C 0.4926(4) 1.4172(3) 0.48890(16) 0.0620(10) Uani 1 1 d U . 2
H108 H 0.4879 1.3611 0.4815 0.074 Uiso 1 1 calc R . 2
C109 C 0.5521(4) 1.4312(3) 0.53109(16) 0.0599(10) Uani 1 1 d U E 2
H109 H 0.5883 1.3838 0.5528 0.072 Uiso 1 1 calc R E 2
C110 C 0.5598(4) 1.5121(3) 0.54229(16) 0.0626(11) Uani 1 1 d U . 2
H110 H 0.6011 1.5197 0.5714 0.075 Uiso 1 1 calc R . 2
Cl3 Cl 0.62187(16) 1.33412(12) 0.56907(7) 0.0519(4) Uani 0.50 1 d PU E 2
Cl5 Cl 0.7286(7) 1.2226(4) 0.59418(19) 0.0870(18) Uani 0.320(8) 1 d PU F 1
C111 C 0.8508(13) 1.1813(10) 0.6291(7) 0.056(5) Uani 0.320(8) 1 d PGU F 1
C112 C 0.8415(12) 1.1150(9) 0.6684(8) 0.071(5) Uani 0.320(8) 1 d PGU F 1
H112 H 0.7675 1.0953 0.6770 0.085 Uiso 0.320(8) 1 calc PR F 1
C113 C 0.9404(16) 1.0776(8) 0.6951(6) 0.061(5) Uani 0.320(8) 1 d PGU F 1
H113 H 0.9341 1.0323 0.7219 0.073 Uiso 0.320(8) 1 calc PR F 1
C114 C 1.0487(13) 1.1065(10) 0.6824(6) 0.078(5) Uani 0.320(8) 1 d PGU F 1
H114 H 1.1163 1.0810 0.7006 0.093 Uiso 0.320(8) 1 calc PR F 1
C115 C 1.0580(11) 1.1728(9) 0.6431(6) 0.057(2) Uani 0.320(8) 1 d PGU F 1
H115 H 1.1320 1.1926 0.6345 0.068 Uiso 0.320(8) 1 calc PR F 1
C116 C 0.9590(16) 1.2102(8) 0.6165(5) 0.056(5) Uani 0.320(8) 1 d PGU F 1
H116 H 0.9653 1.2555 0.5896 0.067 Uiso 0.320(8) 1 calc PR F 1
Cl4 Cl 0.8417(4) 1.0530(3) 0.7404(2) 0.0882(19) Uani 0.277(5) 1 d PU G 2
C117 C 1.0990(16) 1.1524(19) 0.6539(9) 0.057(2) Uani 0.277(5) 1 d PGU G 2
H117 H 1.1825 1.1524 0.6536 0.068 Uiso 0.277(5) 1 calc PR G 2
C118 C 1.042(2) 1.1023(16) 0.6931(7) 0.069(6) Uani 0.277(5) 1 d PGU G 2
H118 H 1.0857 1.0682 0.7195 0.083 Uiso 0.277(5) 1 calc PR G 2
C119 C 0.919(2) 1.1023(13) 0.6936(6) 0.046(5) Uani 0.277(5) 1 d PGU G 2
C120 C 0.8548(14) 1.1523(13) 0.6550(7) 0.069(6) Uani 0.277(5) 1 d PGU G 2
H120 H 0.7713 1.1523 0.6554 0.083 Uiso 0.277(5) 1 calc PR G 2
C121 C 0.9123(19) 1.2024(11) 0.6158(7) 0.035(4) Uani 0.277(5) 1 d PGU G 2
H121 H 0.8681 1.2366 0.5894 0.042 Uiso 0.277(5) 1 calc PR G 2
C122 C 1.034(2) 1.2024(16) 0.6153(8) 0.058(5) Uani 0.277(5) 1 d PGU G 2
H122 H 1.0737 1.2366 0.5885 0.070 Uiso 0.277(5) 1 calc PR G 2
Cl6 Cl 0.7188(6) 1.1734(11) 0.6218(7) 0.172(7) Uani 0.292(9) 1 d PU H 3
C123 C 0.8671(14) 1.1628(13) 0.6330(7) 0.052(5) Uani 0.292(9) 1 d PGU H 3
C124 C 0.9069(19) 1.1110(12) 0.6771(7) 0.053(5) Uani 0.292(9) 1 d PGU H 3
H124 H 0.8554 1.0773 0.6980 0.063 Uiso 0.292(9) 1 calc PR H 3
C125 C 1.022(2) 1.1085(16) 0.6908(8) 0.081(6) Uani 0.292(9) 1 d PGU H 3
H125 H 1.0492 1.0731 0.7209 0.097 Uiso 0.292(9) 1 calc PR H 3
C126 C 1.0974(15) 1.158(2) 0.6602(10) 0.057(2) Uani 0.292(9) 1 d PGU H 3
H126 H 1.1761 1.1561 0.6695 0.068 Uiso 0.292(9) 1 calc PR H 3
C127 C 1.0576(17) 1.2096(17) 0.6161(9) 0.072(5) Uani 0.292(9) 1 d PGU H 3
H127 H 1.1091 1.2433 0.5952 0.087 Uiso 0.292(9) 1 calc PR H 3
C128 C 0.9425(18) 1.2121(13) 0.6025(6) 0.041(4) Uani 0.292(9) 1 d PGU H 3
H128 H 0.9153 1.2475 0.5723 0.050 Uiso 0.292(9) 1 calc PR H 3

loop_
_atom_site_aniso_label
_atom_site_aniso_U_11
_atom_site_aniso_U_22
_atom_site_aniso_U_33
_atom_site_aniso_U_23
_atom_site_aniso_U_13
_atom_site_aniso_U_12
C1 0.0430(18) 0.059(2) 0.053(2) 0.0236(17) -0.0164(16) -0.0206(16)
C2 0.0386(16) 0.0477(18) 0.0417(17) 0.0086(14) -0.0068(13) -0.0151(14)
C3 0.126(4) 0.047(2) 0.056(2) 0.0016(18) 0.011(3) -0.040(2)
C4 0.131(4) 0.056(2) 0.045(2) -0.0062(18) 0.012(2) -0.037(3)
C5 0.0357(15) 0.0465(17) 0.0391(16) 0.0098(14) -0.0018(12) -0.0106(13)
C6 0.123(4) 0.040(2) 0.051(2) 0.0002(17) 0.015(2) -0.027(2)
C7 0.119(4) 0.045(2) 0.0399(19) 0.0024(16) 0.019(2) -0.025(2)
C8 0.0459(18) 0.055(2) 0.0439(18) 0.0122(15) -0.0045(14) -0.0164(15)
C9 0.0416(16) 0.0368(16) 0.0377(15) 0.0051(13) -0.0012(13) -0.0075(13)
C10 0.0468(18) 0.0382(17) 0.0413(16) 0.0066(13) 0.0003(14) -0.0074(14)
C11 0.0485(18) 0.0321(15) 0.0370(15) 0.0048(12) -0.0058(13) -0.0029(13)
C12 0.0437(16) 0.0334(15) 0.0328(14) -0.0044(12) -0.0027(12) -0.0052(12)
C13 0.0405(16) 0.0320(15) 0.0326(14) 0.0004(12) -0.0036(12) -0.0053(12)
C14 0.0428(16) 0.0342(15) 0.0315(14) 0.0033(12) -0.0024(12) -0.0058(13)
C15 0.0364(15) 0.0331(15) 0.0371(15) 0.0073(12) -0.0009(12) -0.0036(12)
C16 0.0465(17) 0.0294(14) 0.0367(15) 0.0040(12) -0.0028(13) -0.0085(12)
C17 0.0479(18) 0.0342(15) 0.0434(17) 0.0047(13) -0.0095(14) -0.0097(13)
C18 0.065(2) 0.0401(17) 0.0361(16) 0.0020(13) -0.0096(15) -0.0123(15)
C19 0.068(2) 0.0440(18) 0.0350(16) -0.0011(14) 0.0014(15) -0.0089(16)
C20 0.0480(18) 0.0344(15) 0.0427(17) -0.0012(13) 0.0035(14) -0.0078(13)
C21 0.0408(16) 0.0282(14) 0.0376(15) 0.0033(12) -0.0017(12) -0.0061(12)
C22 0.0387(15) 0.0320(15) 0.0354(15) 0.0015(12) -0.0035(12) -0.0069(12)
C23 0.0459(17) 0.0334(15) 0.0313(14) 0.0044(12) -0.0022(12) -0.0046(13)
C24 0.0528(19) 0.0346(16) 0.0368(16) 0.0035(13) -0.0070(14) -0.0087(14)
C25 0.068(2) 0.0375(17) 0.0422(17) -0.0018(14) -0.0015(16) -0.0153(16)
C26 0.065(2) 0.0333(16) 0.0393(17) 0.0005(13) 0.0050(15) -0.0035(15)
C27 0.0473(18) 0.0398(17) 0.0369(16) 0.0057(13) 0.0050(13) 0.0006(14)
C28 0.0470(17) 0.0339(16) 0.0304(14) 0.0062(12) -0.0018(12) -0.0031(13)
C29 0.0426(17) 0.0381(16) 0.0381(16) -0.0014(13) -0.0082(13) 0.0002(13)
C30 0.0401(16) 0.0363(16) 0.0356(15) -0.0012(12) -0.0054(12) -0.0050(12)
C31 0.0459(17) 0.0323(15) 0.0392(16) 0.0020(12) -0.0089(13) -0.0004(13)
C32 0.0477(17) 0.0361(15) 0.0325(14) 0.0042(12) -0.0096(13) -0.0060(13)
C33 0.0347(14) 0.0378(15) 0.0330(14) -0.0004(12) -0.0025(11) -0.0064(12)
C34 0.070(2) 0.0337(16) 0.0346(16) 0.0011(13) -0.0091(15) 0.0065(15)
C35 0.075(2) 0.0436(18) 0.0307(15) -0.0005(14) -0.0086(15) 0.0067(17)
C36 0.0287(13) 0.0337(15) 0.0340(14) 0.0005(11) 0.0007(11) -0.0067(11)
C37 0.0397(16) 0.0433(18) 0.0433(18) 0.0102(14) -0.0115(13) -0.0074(13)
C38 0.0357(15) 0.0395(16) 0.0410(16) 0.0100(13) -0.0082(13) -0.0111(13)
C39 0.0483(18) 0.0391(16) 0.0408(16) 0.0043(13) -0.0048(14) -0.0111(14)
C40 0.055(2) 0.0397(17) 0.0489(19) 0.0088(14) -0.0075(15) -0.0169(15)
C41 0.0369(15) 0.0453(17) 0.0404(16) 0.0120(14) -0.0055(13) -0.0107(13)
C42 0.0459(17) 0.0510(19) 0.0358(16) 0.0074(14) -0.0082(13) -0.0137(15)
C43 0.0491(18) 0.0430(17) 0.0439(17) 0.0086(14) -0.0102(14) -0.0193(14)
C44 0.051(2) 0.059(2) 0.0497(19) 0.0221(17) -0.0091(16) -0.0245(17)
C45 0.0419(17) 0.0409(17) 0.0378(15) 0.0061(13) -0.0014(13) -0.0101(13)
C46 0.0486(18) 0.0382(16) 0.0410(16) 0.0093(13) 0.0007(14) -0.0108(14)
C47 0.0477(18) 0.0329(15) 0.0372(15) 0.0043(12) -0.0032(13) -0.0058(13)
C48 0.0405(16) 0.0345(15) 0.0352(15) -0.0019(12) -0.0022(12) -0.0055(12)
C49 0.0416(16) 0.0313(15) 0.0317(14) -0.0013(11) 0.0011(12) -0.0077(12)
C50 0.0423(16) 0.0336(15) 0.0319(14) 0.0019(12) -0.0014(12) -0.0065(12)
C51 0.0379(15) 0.0331(15) 0.0351(15) 0.0036(12) -0.0006(12) -0.0059(12)
C52 0.0453(17) 0.0323(15) 0.0288(14) 0.0048(11) -0.0025(12) -0.0047(13)
C53 0.0470(18) 0.0372(16) 0.0353(15) 0.0041(13) -0.0002(13) -0.0015(13)
C54 0.066(2) 0.0358(17) 0.0386(16) -0.0051(13) -0.0029(15) 0.0017(15)
C55 0.064(2) 0.0367(17) 0.0427(17) -0.0018(14) -0.0084(15) -0.0120(15)
C56 0.0501(18) 0.0364(16) 0.0371(15) 0.0037(13) -0.0056(13) -0.0112(14)
C57 0.0448(17) 0.0318(15) 0.0324(14) 0.0048(12) -0.0025(12) -0.0054(13)
C58 0.0372(15) 0.0314(14) 0.0371(15) 0.0008(12) -0.0003(12) -0.0081(12)
C59 0.0459(17) 0.0274(14) 0.0368(15) 0.0006(12) -0.0002(13) -0.0100(12)
C60 0.0501(18) 0.0333(15) 0.0413(17) 0.0002(13) 0.0056(14) -0.0104(13)
C61 0.066(2) 0.0351(16) 0.0360(16) -0.0025(13) 0.0086(15) -0.0109(15)
C62 0.067(2) 0.0359(16) 0.0358(16) 0.0006(13) -0.0066(15) -0.0130(15)
C63 0.0494(18) 0.0306(15) 0.0392(16) 0.0018(12) -0.0062(13) -0.0106(13)
C64 0.0439(16) 0.0271(14) 0.0373(15) 0.0037(11) -0.0029(13) -0.0082(12)
C65 0.0439(17) 0.0388(16) 0.0397(16) -0.0021(13) -0.0061(13) -0.0041(13)
C66 0.0355(15) 0.0388(16) 0.0375(15) -0.0027(13) -0.0065(12) -0.0032(12)
C67 0.059(2) 0.0411(17) 0.0368(16) -0.0013(14) 0.0092(14) -0.0084(15)
C68 0.062(2) 0.0320(15) 0.0404(17) 0.0005(13) 0.0059(15) -0.0107(14)
C69 0.0348(14) 0.0365(15) 0.0345(14) 0.0008(12) -0.0040(12) -0.0088(12)
C70 0.0428(16) 0.0365(15) 0.0320(14) 0.0040(12) -0.0009(12) -0.0094(12)
C71 0.0436(16) 0.0337(15) 0.0397(16) 0.0020(12) -0.0020(13) -0.0064(13)
C72 0.0290(13) 0.0362(15) 0.0340(14) -0.0008(12) -0.0069(11) -0.0058(11)
C73 0.0366(16) 0.0408(17) 0.0545(19) -0.0133(14) -0.0088(14) -0.0012(13)
C74 0.0401(17) 0.0400(17) 0.0547(19) -0.0129(15) -0.0103(14) -0.0069(14)
C75 0.0352(15) 0.0323(14) 0.0315(14) 0.0034(11) -0.0063(11) -0.0065(12)
C76 0.0348(15) 0.0331(15) 0.0479(17) -0.0035(13) -0.0035(13) -0.0038(12)
C77 0.0367(15) 0.0301(14) 0.0455(17) -0.0012(12) -0.0057(13) -0.0058(12)
C78 0.0359(17) 0.0414(18) 0.070(2) -0.0144(16) -0.0026(15) -0.0047(14)
C79 0.0368(16) 0.0371(16) 0.069(2) -0.0158(15) -0.0050(15) -0.0108(13)
C80 0.0350(16) 0.0342(15) 0.0332(15) 0.0021(12) -0.0045(12) -0.0074(12)
C81 0.0352(19) 0.083(3) 0.119(4) -0.065(3) 0.004(2) -0.0124(19)
C82 0.0366(19) 0.086(3) 0.112(4) -0.067(3) 0.011(2) -0.0193(19)
C83 0.0382(16) 0.0460(17) 0.0414(16) -0.0100(14) -0.0008(13) -0.0121(13)
C84 0.0356(16) 0.0453(18) 0.0440(17) -0.0085(14) 0.0013(13) -0.0085(13)
C85 0.0352(15) 0.0338(15) 0.0385(15) 0.0049(12) -0.0049(12) -0.0082(12)
C86 0.0385(16) 0.0349(16) 0.060(2) -0.0079(14) -0.0087(15) -0.0069(13)
C87 0.0362(16) 0.0341(15) 0.0529(18) -0.0054(14) -0.0074(13) -0.0039(12)
C88 0.0361(15) 0.0344(15) 0.0410(16) -0.0001(12) -0.0064(13) -0.0071(12)
C89 0.0328(15) 0.0350(15) 0.0407(16) -0.0036(12) -0.0045(12) -0.0018(12)
C90 0.0357(16) 0.0318(15) 0.0354(15) 0.0039(12) -0.0064(12) -0.0054(12)
C91 0.0382(17) 0.0382(17) 0.064(2) -0.0085(15) -0.0095(15) -0.0074(13)
C92 0.0381(17) 0.0395(17) 0.0534(19) -0.0073(14) -0.0052(14) -0.0036(13)
O1 0.0591(15) 0.0572(16) 0.0597(15) 0.0239(13) -0.0161(12) -0.0281(12)
O2 0.0743(19) 0.085(2) 0.0401(14) 0.0145(14) -0.0016(12) -0.0361(16)
O3 0.0409(12) 0.0428(13) 0.0586(14) 0.0163(11) -0.0003(10) -0.0080(10)
O4 0.0387(11) 0.0330(11) 0.0421(11) 0.0001(9) -0.0082(9) -0.0022(9)
O5 0.0338(10) 0.0317(10) 0.0402(11) -0.0045(8) -0.0050(8) -0.0051(8)
O6 0.0405(11) 0.0417(11) 0.0332(11) -0.0037(9) -0.0032(9) -0.0042(9)
O7 0.0462(12) 0.0463(13) 0.0418(12) 0.0128(10) -0.0119(9) -0.0198(10)
O8 0.0567(15) 0.0582(15) 0.0406(13) 0.0054(11) -0.0001(11) -0.0125(12)
O9 0.0418(12) 0.0509(14) 0.0573(14) 0.0228(11) -0.0059(11) -0.0149(10)
O10 0.0363(11) 0.0362(11) 0.0463(12) -0.0009(9) -0.0024(9) -0.0023(9)
O11 0.0364(11) 0.0321(11) 0.0398(11) -0.0029(8) -0.0011(8) -0.0053(8)
O12 0.0367(10) 0.0401(11) 0.0333(10) -0.0028(9) -0.0021(8) -0.0108(9)
Zn1 0.0306(2) 0.0325(2) 0.0304(2) -0.00052(16) -0.00231(16) -0.00718(16)
Zn2 0.0302(2) 0.0293(2) 0.0289(2) 0.00144(16) -0.00354(15) -0.00584(16)
N1 0.0342(12) 0.0336(13) 0.0317(12) 0.0031(10) -0.0049(10) -0.0055(10)
N2 0.0332(13) 0.0424(14) 0.0365(13) -0.0044(11) -0.0005(10) -0.0080(11)
N3 0.0327(12) 0.0362(13) 0.0355(13) -0.0007(10) -0.0048(10) -0.0047(10)
N4 0.0349(12) 0.0307(12) 0.0313(12) 0.0025(10) -0.0025(9) -0.0060(10)
O13A 0.071(3) 0.115(5) 0.071(3) -0.031(3) -0.012(2) 0.022(3)
C93A 0.080(3) 0.083(3) 0.063(3) 0.004(2) -0.010(2) -0.014(3)
N5A 0.091(3) 0.0592(19) 0.056(2) 0.0034(16) -0.0142(19) -0.0011(19)
C94A 0.100(4) 0.101(4) 0.074(3) -0.032(3) -0.030(3) 0.038(3)
C95A 0.070(3) 0.057(2) 0.060(2) 0.0056(19) -0.009(2) -0.010(2)
O13B 0.22(3) 0.166(19) 0.30(3) 0.14(2) 0.03(2) -0.047(17)
C93B 0.070(3) 0.057(2) 0.060(2) 0.0056(19) -0.009(2) -0.010(2)
N5B 0.091(3) 0.0592(19) 0.056(2) 0.0034(16) -0.0142(19) -0.0011(19)
C94B 0.100(4) 0.101(4) 0.074(3) -0.032(3) -0.030(3) 0.038(3)
C95B 0.080(3) 0.083(3) 0.063(3) 0.004(2) -0.010(2) -0.014(3)
C96 0.072(3) 0.063(2) 0.062(2) 0.009(2) 0.016(2) -0.024(2)
C97 0.088(3) 0.067(3) 0.051(2) -0.0047(19) 0.013(2) -0.033(2)
C98 0.084(3) 0.072(3) 0.044(2) 0.0032(19) 0.0047(19) -0.038(2)
Cl1 0.0600(10) 0.0648(11) 0.0567(10) -0.0050(8) 0.0000(8) -0.0223(9)
Cl2 0.0634(12) 0.0642(12) 0.0702(12) -0.0141(9) -0.0077(9) -0.0087(9)
C99 0.081(6) 0.062(5) 0.043(4) 0.004(4) -0.021(4) -0.020(4)
C100 0.058(5) 0.057(6) 0.057(6) -0.015(4) 0.002(4) -0.016(4)
C101 0.069(5) 0.032(4) 0.072(5) -0.005(3) -0.017(4) -0.008(3)
C102 0.068(5) 0.046(4) 0.052(4) -0.020(3) 0.002(4) -0.010(4)
C103 0.063(5) 0.060(5) 0.061(5) -0.019(4) -0.006(4) -0.027(4)
C104 0.139(12) 0.085(8) 0.043(6) 0.012(5) 0.009(6) 0.008(8)
O14 0.242(15) 0.292(16) 0.070(5) -0.034(8) 0.021(8) -0.204(14)
C105 0.125(10) 0.094(8) 0.066(7) -0.017(6) -0.020(7) -0.056(8)
N6 0.138(9) 0.118(8) 0.099(7) -0.032(6) -0.012(7) 0.008(7)
C106 0.24(2) 0.095(13) 0.085(10) 0.018(9) -0.013(14) -0.030(15)
C107 0.18(2) 0.153(18) 0.19(2) -0.075(17) 0.001(17) 0.060(16)
C108 0.054(2) 0.080(3) 0.050(2) -0.0018(19) 0.0061(17) -0.017(2)
C109 0.050(2) 0.070(3) 0.054(2) 0.0095(19) 0.0071(17) -0.0115(18)
C110 0.052(2) 0.091(3) 0.0434(19) -0.004(2) 0.0057(16) -0.017(2)
Cl3 0.0499(9) 0.0588(10) 0.0491(9) 0.0005(7) -0.0076(7) -0.0160(7)
Cl5 0.117(4) 0.084(3) 0.060(2) -0.013(2) -0.020(2) -0.009(3)
C111 0.065(9) 0.028(7) 0.067(9) -0.018(6) 0.009(8) 0.003(7)
C112 0.079(9) 0.053(9) 0.079(10) -0.028(8) -0.005(9) 0.004(8)
C113 0.092(10) 0.029(8) 0.052(8) -0.003(6) -0.016(7) 0.018(7)
C114 0.107(10) 0.075(10) 0.044(7) -0.030(7) -0.023(8) 0.024(9)
C115 0.075(5) 0.051(4) 0.042(5) -0.006(4) -0.021(3) 0.003(4)
C116 0.060(11) 0.061(8) 0.047(9) -0.010(7) 0.012(8) -0.021(8)
Cl4 0.076(3) 0.080(3) 0.113(4) -0.023(3) 0.008(3) -0.030(2)
C117 0.075(5) 0.051(4) 0.042(5) -0.006(4) -0.021(3) 0.003(4)
C118 0.089(11) 0.063(10) 0.047(9) -0.006(9) 0.002(8) 0.000(9)
C119 0.084(10) 0.027(9) 0.018(7) 0.000(6) -0.021(7) 0.021(8)
C120 0.072(10) 0.063(13) 0.071(13) -0.026(11) -0.017(10) 0.007(10)
C121 0.037(10) 0.032(7) 0.030(8) 0.016(6) 0.001(7) -0.006(7)
C122 0.074(11) 0.052(8) 0.051(9) 0.009(7) -0.010(9) -0.021(9)
Cl6 0.062(3) 0.236(13) 0.244(14) -0.185(12) 0.008(5) -0.027(5)
C123 0.054(8) 0.055(10) 0.044(9) -0.017(8) 0.008(7) -0.003(7)
C124 0.069(9) 0.039(8) 0.038(9) 0.022(7) 0.011(8) -0.003(8)
C125 0.102(11) 0.068(10) 0.054(10) -0.003(9) -0.013(10) 0.030(10)
C126 0.075(5) 0.051(4) 0.042(5) -0.006(4) -0.021(3) 0.003(4)
C127 0.071(9) 0.068(10) 0.078(11) 0.001(9) -0.003(9) -0.019(8)
C128 0.058(10) 0.041(8) 0.031(8) -0.006(6) 0.000(7) -0.024(7)

loop_
_atom_type_symbol
_atom_type_description
_atom_type_scat_dispersion_real
_atom_type_scat_dispersion_imag
_atom_type_scat_source
C C 0.0181 0.0091 'International Tables Vol C Tables 4.2.6.8 and 6.1.1.4'
H H 0.0000 0.0000 'International Tables Vol C Tables 4.2.6.8 and 6.1.1.4'
O O 0.0492 0.0322 'International Tables Vol C Tables 4.2.6.8 and 6.1.1.4'
Zn Zn -1.5491 0.6778 'International Tables Vol C Tables 4.2.6.8 and 6.1.1.4'
N N 0.0311 0.0180 'International Tables Vol C Tables 4.2.6.8 and 6.1.1.4'
Cl Cl 0.3639 0.7018 'International Tables Vol C Tables 4.2.6.8 and 6.1.1.4'

loop_
_geom_angle_atom_site_label_1
_geom_angle_atom_site_label_2
_geom_angle_atom_site_label_3
_geom_angle
_geom_angle_site_symmetry_1
_geom_angle_site_symmetry_3
O2 C1 O1 122.9(3) . .
O2 C1 C2 120.8(4) . .
O1 C1 C2 116.2(4) . .
C7 C2 C3 117.7(3) . .
C7 C2 C1 121.7(3) . .
C3 C2 C1 120.6(3) . .
C2 C3 C4 120.8(4) . .
C2 C3 H3 119.6 . .
C4 C3 H3 119.6 . .
C5 C4 C3 120.6(4) . .
C5 C4 H4 119.7 . .
C3 C4 H4 119.7 . .
C6 C5 C4 119.2(3) . .
C6 C5 C8 122.4(3) . .
C4 C5 C8 118.3(3) . .
C5 C6 C7 120.3(4) . .
C5 C6 H6 119.9 . .
C7 C6 H6 119.9 . .
C2 C7 C6 121.5(4) . .
C2 C7 H7 119.3 . .
C6 C7 H7 119.3 . .
O3 C8 C5 114.9(3) . .
O3 C8 H8A 108.5 . .
C5 C8 H8A 108.5 . .
O3 C8 H8B 108.5 . .
C5 C8 H8B 108.5 . .
H8A C8 H8B 107.5 . .
C10 C9 C14 119.1(3) . .
C10 C9 O3 124.0(3) . .
C14 C9 O3 116.8(3) . .
C9 C10 C11 121.1(3) . .
C9 C10 H10 119.4 . .
C11 C10 H10 119.4 . .
C12 C11 C10 119.4(3) . .
C12 C11 H11 120.3 . .
C10 C11 H11 120.3 . .
O4 C12 C13 115.6(3) . .
O4 C12 C11 125.0(3) . .
C13 C12 C11 119.5(3) . .
C12 C13 C14 120.6(3) . .
C12 C13 C22 126.1(3) . .
C14 C13 C22 113.3(3) . .
C9 C14 C13 120.2(3) . .
C9 C14 C15 126.4(3) . .
C13 C14 C15 113.3(3) . .
C16 C15 C28 105.4(2) . .
C16 C15 C14 104.5(2) . .
C28 C15 C14 106.2(3) . .
C16 C15 H15 113.3 . .
C28 C15 H15 113.3 . .
C14 C15 H15 113.3 . .
C17 C16 C21 120.6(3) . .
C17 C16 C15 126.5(3) . .
C21 C16 C15 112.9(3) . .
C16 C17 C18 118.5(3) . .
C16 C17 H17 120.7 . .
C18 C17 H17 120.7 . .
C19 C18 C17 120.7(3) . .
C19 C18 H18 119.7 . .
C17 C18 H18 119.7 . .
C18 C19 C20 120.9(3) . .
C18 C19 H19 119.6 . .
C20 C19 H19 119.6 . .
C21 C20 C19 118.6(3) . .
C21 C20 H20 120.7 . .
C19 C20 H20 120.7 . .
C20 C21 C16 120.7(3) . .
C20 C21 C22 125.9(3) . .
C16 C21 C22 113.4(3) . .
C13 C22 C23 106.6(2) . .
C13 C22 C21 104.7(2) . .
C23 C22 C21 105.1(2) . .
C13 C22 H22 113.3 . .
C23 C22 H22 113.3 . .
C21 C22 H22 113.3 . .
C28 C23 C24 121.2(3) . .
C28 C23 C22 113.2(3) . .
C24 C23 C22 125.7(3) . .
C25 C24 C23 118.0(3) . .
C25 C24 H24 121.0 . .
C23 C24 H24 121.0 . .
C26 C25 C24 121.2(3) . .
C26 C25 H25 119.4 . .
C24 C25 H25 119.4 . .
C25 C26 C27 120.8(3) . .
C25 C26 H26 119.6 . .
C27 C26 H26 119.6 . .
C28 C27 C26 118.6(3) . .
C28 C27 H27 120.7 . .
C26 C27 H27 120.7 . .
C23 C28 C27 120.2(3) . .
C23 C28 C15 113.5(3) . .
C27 C28 C15 126.2(3) . .
O4 C29 C30 113.7(3) . .
O4 C29 H29A 108.8 . .
C30 C29 H29A 108.8 . .
O4 C29 H29B 108.8 . .
C30 C29 H29B 108.8 . .
H29A C29 H29B 107.7 . .
C35 C30 C31 118.6(3) . .
C35 C30 C29 119.6(3) . .
C31 C30 C29 121.8(3) . .
C32 C31 C30 120.4(3) . .
C32 C31 H31 119.8 . .
C30 C31 H31 119.8 . .
C33 C32 C31 120.8(3) . .
C33 C32 H32 119.6 . .
C31 C32 H32 119.6 . .
C32 C33 C34 118.7(3) . .
C32 C33 C36 120.8(3) . .
C34 C33 C36 120.5(3) . .
C35 C34 C33 120.3(3) . .
C35 C34 H34 119.9 . .
C33 C34 H34 119.9 . .
C34 C35 C30 121.2(3) . .
C34 C35 H35 119.4 . .
C30 C35 H35 119.4 . .
O6 C36 O5 125.9(3) . .
O6 C36 C33 116.4(2) . .
O5 C36 C33 117.7(3) . .
O8 C37 O7 124.3(3) . .
O8 C37 C38 120.3(3) . .
O7 C37 C38 115.3(3) . .
C39 C38 C43 118.8(3) . .
C39 C38 C37 120.8(3) . .
C43 C38 C37 120.3(3) . .
C38 C39 C40 120.7(3) . .
C38 C39 H39 119.6 . .
C40 C39 H39 119.6 . .
C41 C40 C39 119.7(3) . .
C41 C40 H40 120.1 . .
C39 C40 H40 120.1 . .
C40 C41 C42 119.4(3) . .
C40 C41 C44 123.2(3) . .
C42 C41 C44 117.3(3) . .
C43 C42 C41 120.9(3) . .
C43 C42 H42 119.6 . .
C41 C42 H42 119.6 . .
C42 C43 C38 120.4(3) . .
C42 C43 H43 119.8 . .
C38 C43 H43 119.8 . .
O9 C44 C41 115.6(3) . .
O9 C44 H44A 108.4 . .
C41 C44 H44A 108.4 . .
O9 C44 H44B 108.4 . .
C41 C44 H44B 108.4 . .
H44A C44 H44B 107.4 . .
O9 C45 C46 123.9(3) . .
O9 C45 C50 117.3(3) . .
C46 C45 C50 118.8(3) . .
C47 C46 C45 121.5(3) . .
C47 C46 H46 119.2 . .
C45 C46 H46 119.2 . .
C46 C47 C48 119.6(3) . .
C46 C47 H47 120.2 . .
C48 C47 H47 120.2 . .
O10 C48 C49 115.7(3) . .
O10 C48 C47 125.4(3) . .
C49 C48 C47 118.9(3) . .
C48 C49 C50 121.2(3) . .
C48 C49 C58 125.5(3) . .
C50 C49 C58 113.2(3) . .
C45 C50 C49 119.9(3) . .
C45 C50 C51 126.7(3) . .
C49 C50 C51 113.3(3) . .
C64 C51 C52 105.3(2) . .
C64 C51 C50 104.9(2) . .
C52 C51 C50 105.9(2) . .
C64 C51 H51 113.3 . .
C52 C51 H51 113.3 . .
C50 C51 H51 113.3 . .
C53 C52 C57 120.0(3) . .
C53 C52 C51 126.6(3) . .
C57 C52 C51 113.4(3) . .
C52 C53 C54 118.9(3) . .
C52 C53 H53 120.5 . .
C54 C53 H53 120.5 . .
C55 C54 C53 120.7(3) . .
C55 C54 H54 119.7 . .
C53 C54 H54 119.7 . .
C56 C55 C54 120.7(3) . .
C56 C55 H55 119.7 . .
C54 C55 H55 119.7 . .
C55 C56 C57 118.7(3) . .
C55 C56 H56 120.6 . .
C57 C56 H56 120.6 . .
C56 C57 C52 120.9(3) . .
C56 C57 C58 125.9(3) . .
C52 C57 C58 113.2(3) . .
C57 C58 C49 106.1(2) . .
C57 C58 C59 105.2(2) . .
C49 C58 C59 105.2(2) . .
C57 C58 H58 113.2 . .
C49 C58 H58 113.2 . .
C59 C58 H58 113.2 . .
C60 C59 C64 120.7(3) . .
C60 C59 C58 126.0(3) . .
C64 C59 C58 113.4(3) . .
C59 C60 C61 119.0(3) . .
C59 C60 H60 120.5 . .
C61 C60 H60 120.5 . .
C62 C61 C60 120.6(3) . .
C62 C61 H61 119.7 . .
C60 C61 H61 119.7 . .
C61 C62 C63 120.7(3) . .
C61 C62 H62 119.7 . .
C63 C62 H62 119.7 . .
C62 C63 C64 118.8(3) . .
C62 C63 H63 120.6 . .
C64 C63 H63 120.6 . .
C63 C64 C59 120.3(3) . .
C63 C64 C51 126.7(3) . .
C59 C64 C51 113.1(3) . .
O10 C65 C66 111.9(3) . .
O10 C65 H65A 109.2 . .
C66 C65 H65A 109.2 . .
O10 C65 H65B 109.2 . .
C66 C65 H65B 109.2 . .
H65A C65 H65B 107.9 . .
C67 C66 C71 118.6(3) . .
C67 C66 C65 120.8(3) . .
C71 C66 C65 120.6(3) . .
C66 C67 C68 121.0(3) . .
C66 C67 H67 119.5 . .
C68 C67 H67 119.5 . .
C67 C68 C69 120.5(3) . .
C67 C68 H68 119.8 . .
C69 C68 H68 119.8 . .
C68 C69 C70 118.5(3) . .
C68 C69 C72 120.7(3) . .
C70 C69 C72 120.7(3) . .
C71 C70 C69 120.8(3) . .
C71 C70 H70 119.6 . .
C69 C70 H70 119.6 . .
C70 C71 C66 120.6(3) . .
C70 C71 H71 119.7 . .
C66 C71 H71 119.7 . .
O12 C72 O11 126.3(3) . .
O12 C72 C69 116.2(3) . .
O11 C72 C69 117.4(3) . .
N1 C73 C74 123.4(3) . .
N1 C73 H73 118.3 . .
C74 C73 H73 118.3 . .
C73 C74 C75 120.5(3) . .
C73 C74 H74 119.7 . .
C75 C74 H74 119.7 . .
C76 C75 C74 116.0(3) . .
C76 C75 C80 123.4(3) . .
C74 C75 C80 120.6(3) . .
C77 C76 C75 119.8(3) . .
C77 C76 H76 120.1 . .
C75 C76 H76 120.1 . .
N1 C77 C76 123.5(3) . .
N1 C77 H77 118.2 . .
C76 C77 H77 118.2 . .
N2 C78 C79 123.2(3) . .
N2 C78 H78 118.4 . .
C79 C78 H78 118.4 . .
C80 C79 C78 120.7(3) 1_455 .
C80 C79 H79 119.6 1_455 .
C78 C79 H79 119.6 . .
C79 C80 C81 115.3(3) 1_655 .
C79 C80 C75 123.9(3) 1_655 .
C81 C80 C75 120.9(3) . .
C82 C81 C80 120.7(4) 1_655 .
C82 C81 H81 119.6 1_655 .
C80 C81 H81 119.6 . .
N2 C82 C81 123.7(4) . 1_455
N2 C82 H82 118.1 . .
C81 C82 H82 118.1 1_455 .
N3 C83 C84 123.6(3) . .
N3 C83 H83 118.2 . .
C84 C83 H83 118.2 . .
C83 C84 C85 120.4(3) . .
C83 C84 H84 119.8 . .
C85 C84 H84 119.8 . .
C84 C85 C86 116.0(3) . .
C84 C85 C90 120.6(3) . .
C86 C85 C90 123.4(3) . .
C87 C86 C85 120.3(3) . .
C87 C86 H86 119.8 . .
C85 C86 H86 119.8 . .
N3 C87 C86 123.3(3) . .
N3 C87 H87 118.4 . .
C86 C87 H87 118.4 . .
N4 C88 C89 123.9(3) . .
N4 C88 H88 118.0 . .
C89 C88 H88 118.0 . .
C88 C89 C90 119.4(3) . 1_455
C88 C89 H89 120.3 . .
C90 C89 H89 120.3 1_455 .
C89 C90 C91 116.8(3) 1_655 .
C89 C90 C85 123.5(3) 1_655 .
C91 C90 C85 119.7(3) . .
C92 C91 C90 119.9(3) 1_655 .
C92 C91 H91 120.1 1_655 .
C90 C91 H91 120.1 . .
N4 C92 C91 123.4(3) . 1_455
N4 C92 H92 118.3 . .
C91 C92 H92 118.3 1_455 .
C1 O1 Zn1 106.0(2) . .
C9 O3 C8 115.8(3) . .
C12 O4 C29 118.0(2) . .
C36 O5 Zn2 132.10(19) . .
C36 O6 Zn2 146.9(2) . 2_476
C37 O7 Zn2 114.0(2) . .
C45 O9 C44 115.9(3) . .
C48 O10 C65 118.0(2) . .
C72 O11 Zn1 140.4(2) . .
C72 O12 Zn1 136.9(2) . 2_675
O1 Zn1 O12 135.80(11) . 2_675
O1 Zn1 O11 98.10(11) . .
O12 Zn1 O11 125.55(9) 2_675 .
O1 Zn1 N1 94.94(10) . .
O12 Zn1 N1 88.48(9) 2_675 .
O11 Zn1 N1 94.93(9) . .
O1 Zn1 N2 88.37(10) . .
O12 Zn1 N2 86.34(9) 2_675 .
O11 Zn1 N2 88.58(9) . .
N1 Zn1 N2 174.79(9) . .
O7 Zn2 O6 130.44(10) . 2_476
O7 Zn2 O5 102.21(9) . .
O6 Zn2 O5 127.31(9) 2_476 .
O7 Zn2 N4 92.58(9) . .
O6 Zn2 N4 85.22(9) 2_476 .
O5 Zn2 N4 91.42(9) . .
O7 Zn2 N3 89.76(10) . .
O6 Zn2 N3 89.24(9) 2_476 .
O5 Zn2 N3 93.25(9) . .
N4 Zn2 N3 174.22(10) . .
C77 N1 C73 116.8(3) . .
C77 N1 Zn1 120.9(2) . .
C73 N1 Zn1 122.2(2) . .
C82 N2 C78 116.3(3) . .
C82 N2 Zn1 120.6(2) . .
C78 N2 Zn1 122.9(2) . .
C83 N3 C87 116.3(3) . .
C83 N3 Zn2 120.3(2) . .
C87 N3 Zn2 123.3(2) . .
C88 N4 C92 116.6(3) . .
C88 N4 Zn2 121.1(2) . .
C92 N4 Zn2 122.3(2) . .
O13A C93A N5A 125.5(5) . .
O13A C93A H93A 117.3 . .
N5A C93A H93A 117.3 . .
C93A N5A C94A 122.6(4) . .
C93A N5A C95A 119.8(4) . .
C94A N5A C95A 117.0(4) . .
N5A C94A H94A 109.5 . .
N5A C94A H94B 109.5 . .
H94A C94A H94B 109.5 . .
N5A C94A H94C 109.5 . .
H94A C94A H94C 109.5 . .
H94B C94A H94C 109.5 . .
N5A C95A H95A 109.5 . .
N5A C95A H95B 109.5 . .
H95A C95A H95B 109.5 . .
N5A C95A H95C 109.5 . .
H95A C95A H95C 109.5 . .
H95B C95A H95C 109.5 . .
C97 C96 C98 122.8(5) . .
C97 C96 Cl1 117.5(4) . .
C98 C96 Cl1 119.7(4) . .
C97 C96 H96 118.6 . .
C98 C96 H96 118.6 . .
Cl1 C96 H96 2.2 . .
C98 C97 C96 118.3(4) 2_667 .
C98 C97 H97 120.9 2_667 .
C96 C97 H97 120.9 . .
C97 C98 C96 118.9(4) 2_667 .
C97 C98 H98 120.5 2_667 .
C96 C98 H98 120.5 . .
C100 C99 C104 120.0 . .
C100 C99 H99 120.0 . .
C104 C99 H99 120.0 . .
C101 C100 C99 120.0 . .
C100 C101 C102 120.0 . .
C100 C101 H101 120.0 . .
C102 C101 H101 120.0 . .
C103 C102 C101 120.0 . .
C103 C102 Cl2 121.5(4) . .
C101 C102 Cl2 118.4(4) . .
C103 C102 H102 120.0 . .
C101 C102 H102 120.0 . .
Cl2 C102 H102 2.5 . .
C102 C103 C104 120.0 . .
C102 C103 H103 120.0 . .
C104 C103 H103 120.0 . .
C103 C104 C99 120.0 . .
C103 C104 H104 120.0 . .
C99 C104 H104 120.0 . .
N6 C105 O14 127.9(14) . .
N6 C105 H105 116.1 . .
O14 C105 H105 116.1 . .
C105 N6 C106 123.3(14) . .
C105 N6 C107 117.6(14) . .
C106 N6 C107 119.1(14) . .
N6 C106 H10A 109.5 . .
N6 C106 H10B 109.5 . .
H10A C106 H10B 109.5 . .
N6 C106 H10C 109.5 . .
H10A C106 H10C 109.5 . .
H10B C106 H10C 109.5 . .
N6 C107 H10D 109.5 . .
N6 C107 H10E 109.5 . .
H10D C107 H10E 109.5 . .
N6 C107 H10F 109.5 . .
H10D C107 H10F 109.5 . .
H10E C107 H10F 109.5 . .
C109 C108 C110 117.9(4) . 2_686
C109 C108 H108 121.0 . .
C110 C108 H108 121.0 2_686 .
C110 C109 C108 121.7(4) . .
C110 C109 Cl3 123.3(4) . .
C108 C109 Cl3 115.0(4) . .
C110 C109 H109 119.2 . .
C108 C109 H109 119.2 . .
Cl3 C109 H109 4.3 . .
C109 C110 C108 120.4(4) . 2_686
C109 C110 H110 119.8 . .
C108 C110 H110 119.8 2_686 .
C112 C111 C116 120.0 . .
C112 C111 Cl5 118.9(12) . .
C116 C111 Cl5 121.1(12) . .
C111 C112 C113 120.0 . .
C111 C112 H112 120.0 . .
C113 C112 H112 120.0 . .
C114 C113 C112 120.0 . .
C114 C113 H113 120.0 . .
C112 C113 H113 120.0 . .
C113 C114 C115 120.0 . .
C113 C114 H114 120.0 . .
C115 C114 H114 120.0 . .
C116 C115 C114 120.0 . .
C116 C115 H115 120.0 . .
C114 C115 H115 120.0 . .
C115 C116 C111 120.0 . .
C115 C116 H116 120.0 . .
C111 C116 H116 120.0 . .
C118 C117 C122 120.0 . .
C118 C117 H117 120.0 . .
C122 C117 H117 120.0 . .
C117 C118 C119 120.0 . .
C117 C118 H118 120.0 . .
C119 C118 H118 120.0 . .
C118 C119 C120 120.0 . .
C118 C119 Cl4 123.8(14) . .
C120 C119 Cl4 116.0(14) . .
C121 C120 C119 120.0 . .
C121 C120 H120 120.0 . .
C119 C120 H120 120.0 . .
C122 C121 C120 120.0 . .
C122 C121 H121 120.0 . .
C120 C121 H121 120.0 . .
C121 C122 C117 120.0 . .
C121 C122 H122 120.0 . .
C117 C122 H122 120.0 . .
C124 C123 C128 120.0 . .
C124 C123 Cl6 118.6(14) . .
C128 C123 Cl6 121.0(14) . .
C123 C124 C125 120.0 . .
C123 C124 H124 120.0 . .
C125 C124 H124 120.0 . .
C124 C125 C126 120.0 . .
C124 C125 H125 120.0 . .
C126 C125 H125 120.0 . .
C125 C126 C127 120.0 . .
C125 C126 H126 120.0 . .
C127 C126 H126 120.0 . .
C128 C127 C126 120.0 . .
C128 C127 H127 120.0 . .
C126 C127 H127 120.0 . .
C127 C128 C123 120.0 . .
C127 C128 H128 120.0 . .
C123 C128 H128 120.0 . .

loop_
_geom_bond_atom_site_label_1
_geom_bond_atom_site_label_2
_geom_bond_distance
_geom_bond_site_symmetry_2
C1 O2 1.231(5) .
C1 O1 1.277(5) .
C1 C2 1.505(4) .
C2 C7 1.364(5) .
C2 C3 1.377(6) .
C3 C4 1.387(6) .
C3 H3 0.9500 .
C4 C5 1.359(6) .
C4 H4 0.9500 .
C5 C6 1.358(5) .
C5 C8 1.515(4) .
C6 C7 1.386(5) .
C6 H6 0.9500 .
C7 H7 0.9500 .
C8 O3 1.432(5) .
C8 H8A 0.9900 .
C8 H8B 0.9900 .
C9 C10 1.383(5) .
C9 C14 1.388(4) .
C9 O3 1.390(4) .
C10 C11 1.395(5) .
C10 H10 0.9500 .
C11 C12 1.393(5) .
C11 H11 0.9500 .
C12 O4 1.385(4) .
C12 C13 1.387(4) .
C13 C14 1.390(5) .
C13 C22 1.522(4) .
C14 C15 1.536(4) .
C15 C16 1.525(4) .
C15 C28 1.527(5) .
C15 H15 1.0000 .
C16 C17 1.385(5) .
C16 C21 1.398(5) .
C17 C18 1.393(5) .
C17 H17 0.9500 .
C18 C19 1.379(6) .
C18 H18 0.9500 .
C19 C20 1.395(5) .
C19 H19 0.9500 .
C20 C21 1.377(5) .
C20 H20 0.9500 .
C21 C22 1.534(4) .
C22 C23 1.526(4) .
C22 H22 1.0000 .
C23 C28 1.391(5) .
C23 C24 1.396(5) .
C24 C25 1.391(5) .
C24 H24 0.9500 .
C25 C26 1.377(6) .
C25 H25 0.9500 .
C26 C27 1.397(6) .
C26 H26 0.9500 .
C27 C28 1.392(5) .
C27 H27 0.9500 .
C29 O4 1.421(4) .
C29 C30 1.512(4) .
C29 H29A 0.9900 .
C29 H29B 0.9900 .
C30 C35 1.381(5) .
C30 C31 1.389(4) .
C31 C32 1.388(5) .
C31 H31 0.9500 .
C32 C33 1.383(4) .
C32 H32 0.9500 .
C33 C34 1.391(4) .
C33 C36 1.499(4) .
C34 C35 1.381(5) .
C34 H34 0.9500 .
C35 H35 0.9500 .
C36 O6 1.246(4) .
C36 O5 1.264(4) .
C37 O8 1.238(4) .
C37 O7 1.277(4) .
C37 C38 1.505(4) .
C38 C39 1.389(5) .
C38 C43 1.395(5) .
C39 C40 1.400(5) .
C39 H39 0.9500 .
C40 C41 1.387(5) .
C40 H40 0.9500 .
C41 C42 1.388(5) .
C41 C44 1.511(4) .
C42 C43 1.378(5) .
C42 H42 0.9500 .
C43 H43 0.9500 .
C44 O9 1.438(5) .
C44 H44A 0.9900 .
C44 H44B 0.9900 .
C45 O9 1.382(4) .
C45 C46 1.390(5) .
C45 C50 1.390(4) .
C46 C47 1.389(5) .
C46 H46 0.9500 .
C47 C48 1.399(5) .
C47 H47 0.9500 .
C48 O10 1.375(4) .
C48 C49 1.386(4) .
C49 C50 1.394(5) .
C49 C58 1.525(4) .
C50 C51 1.533(4) .
C51 C64 1.527(4) .
C51 C52 1.529(4) .
C51 H51 1.0000 .
C52 C53 1.389(4) .
C52 C57 1.397(5) .
C53 C54 1.396(5) .
C53 H53 0.9500 .
C54 C55 1.387(6) .
C54 H54 0.9500 .
C55 C56 1.386(5) .
C55 H55 0.9500 .
C56 C57 1.391(5) .
C56 H56 0.9500 .
C57 C58 1.521(4) .
C58 C59 1.535(4) .
C58 H58 1.0000 .
C59 C60 1.377(4) .
C59 C64 1.395(5) .
C60 C61 1.392(5) .
C60 H60 0.9500 .
C61 C62 1.381(6) .
C61 H61 0.9500 .
C62 C63 1.387(5) .
C62 H62 0.9500 .
C63 C64 1.392(5) .
C63 H63 0.9500 .
C65 O10 1.433(4) .
C65 C66 1.509(4) .
C65 H65A 0.9900 .
C65 H65B 0.9900 .
C66 C67 1.381(5) .
C66 C71 1.393(4) .
C67 C68 1.385(5) .
C67 H67 0.9500 .
C68 C69 1.390(4) .
C68 H68 0.9500 .
C69 C70 1.392(4) .
C69 C72 1.499(4) .
C70 C71 1.381(4) .
C70 H70 0.9500 .
C71 H71 0.9500 .
C72 O12 1.253(4) .
C72 O11 1.255(4) .
C73 N1 1.343(4) .
C73 C74 1.369(5) .
C73 H73 0.9500 .
C74 C75 1.397(4) .
C74 H74 0.9500 .
C75 C76 1.397(5) .
C75 C80 1.471(4) .
C76 C77 1.387(5) .
C76 H76 0.9500 .
C77 N1 1.333(4) .
C77 H77 0.9500 .
C78 N2 1.330(5) .
C78 C79 1.384(5) .
C78 H78 0.9500 .
C79 C80 1.375(5) 1_455
C79 H79 0.9500 .
C80 C79 1.375(5) 1_655
C80 C81 1.387(5) .
C81 C82 1.369(6) 1_655
C81 H81 0.9500 .
C82 N2 1.325(5) .
C82 C81 1.369(6) 1_455
C82 H82 0.9500 .
C83 N3 1.342(4) .
C83 C84 1.378(5) .
C83 H83 0.9500 .
C84 C85 1.390(5) .
C84 H84 0.9500 .
C85 C86 1.394(5) .
C85 C90 1.479(4) .
C86 C87 1.384(5) .
C86 H86 0.9500 .
C87 N3 1.345(4) .
C87 H87 0.9500 .
C88 N4 1.329(4) .
C88 C89 1.382(5) .
C88 H88 0.9500 .
C89 C90 1.387(4) 1_455
C89 H89 0.9500 .
C90 C89 1.387(4) 1_655
C90 C91 1.396(5) .
C91 C92 1.367(5) 1_655
C91 H91 0.9500 .
C92 N4 1.349(4) .
C92 C91 1.367(5) 1_455
C92 H92 0.9500 .
O1 Zn1 2.009(3) .
O5 Zn2 2.024(2) .
O6 Zn2 2.001(2) 2_476
O7 Zn2 1.987(2) .
O11 Zn1 2.033(2) .
O12 Zn1 2.020(2) 2_675
Zn1 O12 2.020(2) 2_675
Zn1 N1 2.135(3) .
Zn1 N2 2.163(3) .
Zn2 O6 2.001(2) 2_476
Zn2 N4 2.136(3) .
Zn2 N3 2.157(3) .
O13A C93A 1.302(7) .
C93A N5A 1.372(6) .
C93A H93A 0.9500 .
N5A C94A 1.413(6) .
N5A C95A 1.426(5) .
C94A H94A 0.9800 .
C94A H94B 0.9800 .
C94A H94C 0.9800 .
C95A H95A 0.9800 .
C95A H95B 0.9800 .
C95A H95C 0.9800 .
C96 C97 1.368(7) .
C96 C98 1.378(6) .
C96 Cl1 1.717(5) .
C96 H96 0.9500 .
C97 C98 1.366(7) 2_667
C97 H97 0.9500 .
C98 C97 1.366(7) 2_667
C98 H98 0.9500 .
Cl2 C102 1.717(5) .
C99 C100 1.3900 .
C99 C104 1.3900 .
C99 H99 0.9500 .
C100 C101 1.3900 .
C101 C102 1.3900 .
C101 H101 0.9500 .
C102 C103 1.3900 .
C102 H102 0.9500 .
C103 C104 1.3900 .
C103 H103 0.9500 .
C104 H104 0.9500 .
O14 C105 1.400(15) .
C105 N6 1.395(12) .
C105 H105 0.9500 .
N6 C106 1.406(14) .
N6 C107 1.438(14) .
C106 H10A 0.9800 .
C106 H10B 0.9800 .
C106 H10C 0.9800 .
C107 H10D 0.9800 .
C107 H10E 0.9800 .
C107 H10F 0.9800 .
C108 C109 1.388(6) .
C108 C110 1.394(6) 2_686
C108 H108 0.9500 .
C109 C110 1.377(7) .
C109 Cl3 1.842(5) .
C109 H109 0.9500 .
C110 C108 1.394(6) 2_686
C110 H110 0.9500 .
Cl5 C111 1.729(12) .
C111 C112 1.3900 .
C111 C116 1.3900 .
C112 C113 1.3900 .
C112 H112 0.9500 .
C113 C114 1.3900 .
C113 H113 0.9500 .
C114 C115 1.3900 .
C114 H114 0.9500 .
C115 C116 1.3900 .
C115 H115 0.9500 .
C116 H116 0.9500 .
Cl4 C119 1.618(17) .
C117 C118 1.3900 .
C117 C122 1.3900 .
C117 H117 0.9500 .
C118 C119 1.3900 .
C118 H118 0.9500 .
C119 C120 1.3900 .
C120 C121 1.3900 .
C120 H120 0.9500 .
C121 C122 1.3900 .
C121 H121 0.9500 .
C122 H122 0.9500 .
Cl6 C123 1.722(16) .
C123 C124 1.3900 .
C123 C128 1.3900 .
C124 C125 1.3900 .
C124 H124 0.9500 .
C125 C126 1.3900 .
C125 H125 0.9500 .
C126 C127 1.3900 .
C126 H126 0.9500 .
C127 C128 1.3900 .
C127 H127 0.9500 .
C128 H128 0.9500 .

loop_
_geom_torsion_atom_site_label_1
_geom_torsion_atom_site_label_2
_geom_torsion_atom_site_label_3
_geom_torsion_atom_site_label_4
_geom_torsion
_geom_torsion_site_symmetry_1
_geom_torsion_site_symmetry_4
O2 C1 C2 C7 -4.5(6) . .
O1 C1 C2 C7 173.2(4) . .
O2 C1 C2 C3 176.3(4) . .
O1 C1 C2 C3 -6.0(5) . .
C7 C2 C3 C4 1.9(8) . .
C1 C2 C3 C4 -178.8(5) . .
C2 C3 C4 C5 -2.1(9) . .
C3 C4 C5 C6 0.8(8) . .
C3 C4 C5 C8 177.4(5) . .
C4 C5 C6 C7 0.6(8) . .
C8 C5 C6 C7 -175.8(4) . .
C3 C2 C7 C6 -0.5(8) . .
C1 C2 C7 C6 -179.7(5) . .
C5 C6 C7 C2 -0.7(9) . .
C6 C5 C8 O3 -29.5(5) . .
C4 C5 C8 O3 154.1(4) . .
C14 C9 C10 C11 -0.9(5) . .
O3 C9 C10 C11 177.9(3) . .
C9 C10 C11 C12 -1.0(5) . .
C10 C11 C12 O4 -176.9(3) . .
C10 C11 C12 C13 3.0(5) . .
O4 C12 C13 C14 176.8(3) . .
C11 C12 C13 C14 -3.0(5) . .
O4 C12 C13 C22 -5.6(4) . .
C11 C12 C13 C22 174.5(3) . .
C10 C9 C14 C13 0.9(5) . .
O3 C9 C14 C13 -178.1(3) . .
C10 C9 C14 C15 -175.9(3) . .
O3 C9 C14 C15 5.1(5) . .
C12 C13 C14 C9 1.1(5) . .
C22 C13 C14 C9 -176.7(3) . .
C12 C13 C14 C15 178.3(3) . .
C22 C13 C14 C15 0.4(4) . .
C9 C14 C15 C16 120.2(3) . .
C13 C14 C15 C16 -56.8(3) . .
C9 C14 C15 C28 -128.7(3) . .
C13 C14 C15 C28 54.3(3) . .
C28 C15 C16 C17 125.6(3) . .
C14 C15 C16 C17 -122.7(3) . .
C28 C15 C16 C21 -55.7(3) . .
C14 C15 C16 C21 56.1(3) . .
C21 C16 C17 C18 -0.3(5) . .
C15 C16 C17 C18 178.3(3) . .
C16 C17 C18 C19 1.0(5) . .
C17 C18 C19 C20 -1.0(5) . .
C18 C19 C20 C21 0.3(5) . .
C19 C20 C21 C16 0.4(5) . .
C19 C20 C21 C22 -178.7(3) . .
C17 C16 C21 C20 -0.4(5) . .
C15 C16 C21 C20 -179.2(3) . .
C17 C16 C21 C22 178.8(3) . .
C15 C16 C21 C22 0.0(4) . .
C12 C13 C22 C23 127.0(3) . .
C14 C13 C22 C23 -55.2(3) . .
C12 C13 C22 C21 -122.0(3) . .
C14 C13 C22 C21 55.8(3) . .
C20 C21 C22 C13 122.8(3) . .
C16 C21 C22 C13 -56.3(3) . .
C20 C21 C22 C23 -125.1(3) . .
C16 C21 C22 C23 55.8(3) . .
C13 C22 C23 C28 55.0(3) . .
C21 C22 C23 C28 -55.7(3) . .
C13 C22 C23 C24 -126.1(3) . .
C21 C22 C23 C24 123.2(3) . .
C28 C23 C24 C25 0.2(5) . .
C22 C23 C24 C25 -178.6(3) . .
C23 C24 C25 C26 0.3(5) . .
C24 C25 C26 C27 -0.1(5) . .
C25 C26 C27 C28 -0.7(5) . .
C24 C23 C28 C27 -1.0(5) . .
C22 C23 C28 C27 177.9(3) . .
C24 C23 C28 C15 -178.8(3) . .
C22 C23 C28 C15 0.1(4) . .
C26 C27 C28 C23 1.2(5) . .
C26 C27 C28 C15 178.7(3) . .
C16 C15 C28 C23 56.0(3) . .
C14 C15 C28 C23 -54.6(3) . .
C16 C15 C28 C27 -121.6(3) . .
C14 C15 C28 C27 127.8(3) . .
O4 C29 C30 C35 168.5(3) . .
O4 C29 C30 C31 -15.1(4) . .
C35 C30 C31 C32 -0.4(5) . .
C29 C30 C31 C32 -176.8(3) . .
C30 C31 C32 C33 1.2(5) . .
C31 C32 C33 C34 -0.1(5) . .
C31 C32 C33 C36 179.5(3) . .
C32 C33 C34 C35 -1.8(6) . .
C36 C33 C34 C35 178.6(3) . .
C33 C34 C35 C30 2.7(6) . .
C31 C30 C35 C34 -1.5(6) . .
C29 C30 C35 C34 175.0(4) . .
C32 C33 C36 O6 6.7(4) . .
C34 C33 C36 O6 -173.7(3) . .
C32 C33 C36 O5 -175.1(3) . .
C34 C33 C36 O5 4.5(4) . .
O8 C37 C38 C39 15.4(5) . .
O7 C37 C38 C39 -162.3(3) . .
O8 C37 C38 C43 -166.5(3) . .
O7 C37 C38 C43 15.8(4) . .
C43 C38 C39 C40 0.3(5) . .
C37 C38 C39 C40 178.5(3) . .
C38 C39 C40 C41 -0.3(5) . .
C39 C40 C41 C42 0.7(5) . .
C39 C40 C41 C44 177.5(3) . .
C40 C41 C42 C43 -1.1(5) . .
C44 C41 C42 C43 -178.1(3) . .
C41 C42 C43 C38 1.1(5) . .
C39 C38 C43 C42 -0.8(5) . .
C37 C38 C43 C42 -178.9(3) . .
C40 C41 C44 O9 7.4(5) . .
C42 C41 C44 O9 -175.7(3) . .
O9 C45 C46 C47 -177.3(3) . .
C50 C45 C46 C47 1.5(5) . .
C45 C46 C47 C48 -0.2(5) . .
C46 C47 C48 O10 176.4(3) . .
C46 C47 C48 C49 -2.0(5) . .
O10 C48 C49 C50 -175.7(3) . .
C47 C48 C49 C50 2.8(5) . .
O10 C48 C49 C58 5.8(4) . .
C47 C48 C49 C58 -175.6(3) . .
O9 C45 C50 C49 178.2(3) . .
C46 C45 C50 C49 -0.7(5) . .
O9 C45 C50 C51 -3.4(5) . .
C46 C45 C50 C51 177.7(3) . .
C48 C49 C50 C45 -1.5(5) . .
C58 C49 C50 C45 177.1(3) . .
C48 C49 C50 C51 179.9(3) . .
C58 C49 C50 C51 -1.5(4) . .
C45 C50 C51 C64 -121.4(3) . .
C49 C50 C51 C64 57.1(3) . .
C45 C50 C51 C52 127.6(3) . .
C49 C50 C51 C52 -53.9(3) . .
C64 C51 C52 C53 123.4(3) . .
C50 C51 C52 C53 -125.8(3) . .
C64 C51 C52 C57 -55.6(3) . .
C50 C51 C52 C57 55.2(3) . .
C57 C52 C53 C54 -0.9(4) . .
C51 C52 C53 C54 -179.8(3) . .
C52 C53 C54 C55 1.7(5) . .
C53 C54 C55 C56 -1.6(5) . .
C54 C55 C56 C57 0.6(5) . .
C55 C56 C57 C52 0.2(5) . .
C55 C56 C57 C58 179.7(3) . .
C53 C52 C57 C56 -0.1(4) . .
C51 C52 C57 C56 179.0(3) . .
C53 C52 C57 C58 -179.7(3) . .
C51 C52 C57 C58 -0.6(4) . .
C56 C57 C58 C49 125.2(3) . .
C52 C57 C58 C49 -55.2(3) . .
C56 C57 C58 C59 -123.6(3) . .
C52 C57 C58 C59 56.0(3) . .
C48 C49 C58 C57 -125.0(3) . .
C50 C49 C58 C57 56.4(3) . .
C48 C49 C58 C59 123.8(3) . .
C50 C49 C58 C59 -54.8(3) . .
C57 C58 C59 C60 124.7(3) . .
C49 C58 C59 C60 -123.5(3) . .
C57 C58 C59 C64 -55.6(3) . .
C49 C58 C59 C64 56.2(3) . .
C64 C59 C60 C61 0.5(5) . .
C58 C59 C60 C61 -179.9(3) . .
C59 C60 C61 C62 -0.1(5) . .
C60 C61 C62 C63 -0.3(5) . .
C61 C62 C63 C64 0.3(5) . .
C62 C63 C64 C59 0.1(4) . .
C62 C63 C64 C51 -179.5(3) . .
C60 C59 C64 C63 -0.5(4) . .
C58 C59 C64 C63 179.8(3) . .
C60 C59 C64 C51 179.2(3) . .
C58 C59 C64 C51 -0.5(4) . .
C52 C51 C64 C63 -124.5(3) . .
C50 C51 C64 C63 124.0(3) . .
C52 C51 C64 C59 55.9(3) . .
C50 C51 C64 C59 -55.6(3) . .
O10 C65 C66 C67 -133.7(3) . .
O10 C65 C66 C71 49.1(4) . .
C71 C66 C67 C68 1.4(5) . .
C65 C66 C67 C68 -175.8(3) . .
C66 C67 C68 C69 -0.2(6) . .
C67 C68 C69 C70 -1.3(5) . .
C67 C68 C69 C72 177.9(3) . .
C68 C69 C70 C71 1.5(5) . .
C72 C69 C70 C71 -177.7(3) . .
C69 C70 C71 C66 -0.2(5) . .
C67 C66 C71 C70 -1.2(5) . .
C65 C66 C71 C70 176.0(3) . .
C68 C69 C72 O12 -173.4(3) . .
C70 C69 C72 O12 5.8(4) . .
C68 C69 C72 O11 5.1(4) . .
C70 C69 C72 O11 -175.7(3) . .
N1 C73 C74 C75 0.4(6) . .
C73 C74 C75 C76 -0.6(5) . .
C73 C74 C75 C80 -179.6(3) . .
C74 C75 C76 C77 0.5(5) . .
C80 C75 C76 C77 179.5(3) . .
C75 C76 C77 N1 -0.3(5) . .
N2 C78 C79 C80 0.9(6) . 1_455
C76 C75 C80 C79 10.7(5) . 1_655
C74 C75 C80 C79 -170.4(3) . 1_655
C76 C75 C80 C81 -169.3(4) . .
C74 C75 C80 C81 9.7(5) . .
C79 C80 C81 C82 1.5(7) 1_655 1_655
C75 C80 C81 C82 -178.6(5) . 1_655
N3 C83 C84 C85 -0.9(5) . .
C83 C84 C85 C86 -1.2(5) . .
C83 C84 C85 C90 177.8(3) . .
C84 C85 C86 C87 1.7(5) . .
C90 C85 C86 C87 -177.3(3) . .
C85 C86 C87 N3 -0.1(5) . .
N4 C88 C89 C90 0.4(5) . 1_455
C84 C85 C90 C89 163.1(3) . 1_655
C86 C85 C90 C89 -18.0(5) . 1_655
C84 C85 C90 C91 -17.3(5) . .
C86 C85 C90 C91 161.6(3) . .
C89 C90 C91 C92 -2.5(5) 1_655 1_655
C85 C90 C91 C92 177.9(3) . 1_655
O2 C1 O1 Zn1 13.7(4) . .
C2 C1 O1 Zn1 -164.0(2) . .
C10 C9 O3 C8 41.9(5) . .
C14 C9 O3 C8 -139.2(3) . .
C5 C8 O3 C9 -90.5(4) . .
C13 C12 O4 C29 176.9(3) . .
C11 C12 O4 C29 -3.3(4) . .
C30 C29 O4 C12 -81.2(3) . .
O6 C36 O5 Zn2 11.8(4) . .
C33 C36 O5 Zn2 -166.22(19) . .
O5 C36 O6 Zn2 25.5(6) . 2_476
C33 C36 O6 Zn2 -156.5(3) . 2_476
O8 C37 O7 Zn2 -17.4(4) . .
C38 C37 O7 Zn2 160.3(2) . .
C46 C45 O9 C44 -36.4(5) . .
C50 C45 O9 C44 144.7(3) . .
C41 C44 O9 C45 92.5(4) . .
C49 C48 O10 C65 -179.3(3) . .
C47 C48 O10 C65 2.2(4) . .
C66 C65 O10 C48 85.2(3) . .
O12 C72 O11 Zn1 4.9(5) . .
C69 C72 O11 Zn1 -173.4(2) . .
O11 C72 O12 Zn1 34.4(5) . 2_675
C69 C72 O12 Zn1 -147.2(2) . 2_675
C1 O1 Zn1 O12 -2.9(3) . 2_675
C1 O1 Zn1 O11 168.5(2) . .
C1 O1 Zn1 N1 -95.8(2) . .
C1 O1 Zn1 N2 80.2(2) . .
C72 O11 Zn1 O1 152.6(3) . .
C72 O11 Zn1 O12 -34.8(3) . 2_675
C72 O11 Zn1 N1 56.9(3) . .
C72 O11 Zn1 N2 -119.2(3) . .
C37 O7 Zn2 O6 19.4(3) . 2_476
C37 O7 Zn2 O5 -162.7(2) . .
C37 O7 Zn2 N4 105.3(2) . .
C37 O7 Zn2 N3 -69.4(2) . .
C36 O5 Zn2 O7 149.5(2) . .
C36 O5 Zn2 O6 -32.5(3) . 2_476
C36 O5 Zn2 N4 -117.6(3) . .
C36 O5 Zn2 N3 59.0(3) . .
C76 C77 N1 C73 0.1(5) . .
C76 C77 N1 Zn1 -177.4(2) . .
C74 C73 N1 C77 -0.1(5) . .
C74 C73 N1 Zn1 177.3(3) . .
O1 Zn1 N1 C77 85.9(2) . .
O12 Zn1 N1 C77 -49.9(2) 2_675 .
O11 Zn1 N1 C77 -175.5(2) . .
N2 Zn1 N1 C77 -43.4(11) . .
O1 Zn1 N1 C73 -91.4(3) . .
O12 Zn1 N1 C73 132.8(3) 2_675 .
O11 Zn1 N1 C73 7.2(3) . .
N2 Zn1 N1 C73 139.3(10) . .
C81 C82 N2 C78 -2.1(8) 1_455 .
C81 C82 N2 Zn1 -178.3(5) 1_455 .
C79 C78 N2 C82 1.3(6) . .
C79 C78 N2 Zn1 177.4(3) . .
O1 Zn1 N2 C82 80.0(4) . .
O12 Zn1 N2 C82 -143.9(4) 2_675 .
O11 Zn1 N2 C82 -18.1(4) . .
N1 Zn1 N2 C82 -150.5(10) . .
O1 Zn1 N2 C78 -95.9(3) . .
O12 Zn1 N2 C78 40.2(3) 2_675 .
O11 Zn1 N2 C78 166.0(3) . .
N1 Zn1 N2 C78 33.6(12) . .
C84 C83 N3 C87 2.5(5) . .
C84 C83 N3 Zn2 179.5(3) . .
C86 C87 N3 C83 -1.9(5) . .
C86 C87 N3 Zn2 -178.8(3) . .
O7 Zn2 N3 C83 -83.6(2) . .
O6 Zn2 N3 C83 145.9(2) 2_476 .
O5 Zn2 N3 C83 18.6(2) . .
N4 Zn2 N3 C83 162.4(8) . .
O7 Zn2 N3 C87 93.2(3) . .
O6 Zn2 N3 C87 -37.3(3) 2_476 .
O5 Zn2 N3 C87 -164.6(2) . .
N4 Zn2 N3 C87 -20.8(10) . .
C89 C88 N4 C92 -1.7(5) . .
C89 C88 N4 Zn2 176.8(2) . .
C91 C92 N4 C88 0.9(5) 1_455 .
C91 C92 N4 Zn2 -177.6(3) 1_455 .
O7 Zn2 N4 C88 -76.6(2) . .
O6 Zn2 N4 C88 53.8(2) 2_476 .
O5 Zn2 N4 C88 -178.9(2) . .
N3 Zn2 N4 C88 37.3(10) . .
O7 Zn2 N4 C92 101.9(3) . .
O6 Zn2 N4 C92 -127.8(3) 2_476 .
O5 Zn2 N4 C92 -0.4(3) . .
N3 Zn2 N4 C92 -144.3(9) . .
O13A C93A N5A C94A -2.1(9) . .
O13A C93A N5A C95A -173.8(5) . .
C98 C96 C97 C98 0.6(7) . 2_667
Cl1 C96 C97 C98 -177.3(3) . 2_667
C97 C96 C98 C97 -0.6(7) . 2_667
Cl1 C96 C98 C97 177.2(3) . 2_667
C104 C99 C100 C101 0.0 . .
C99 C100 C101 C102 0.0 . .
C100 C101 C102 C103 0.0 . .
C100 C101 C102 Cl2 177.8(5) . .
C101 C102 C103 C104 0.0 . .
Cl2 C102 C103 C104 -177.8(5) . .
C102 C103 C104 C99 0.0 . .
C100 C99 C104 C103 0.0 . .
O14 C105 N6 C106 5(2) . .
O14 C105 N6 C107 -176.8(15) . .
C110 C108 C109 C110 0.0(6) 2_686 .
C110 C108 C109 Cl3 -178.5(3) 2_686 .
C108 C109 C110 C108 0.0(7) . 2_686
Cl3 C109 C110 C108 178.4(3) . 2_686
C116 C111 C112 C113 0.0 . .
Cl5 C111 C112 C113 176.5(13) . .
C111 C112 C113 C114 0.0 . .
C112 C113 C114 C115 0.0 . .
C113 C114 C115 C116 0.0 . .
C114 C115 C116 C111 0.0 . .
C112 C111 C116 C115 0.0 . .
Cl5 C111 C116 C115 -176.5(13) . .
C122 C117 C118 C119 0.0 . .
C117 C118 C119 C120 0.0 . .
C117 C118 C119 Cl4 -174.3(16) . .
C118 C119 C120 C121 0.0 . .
Cl4 C119 C120 C121 174.8(15) . .
C119 C120 C121 C122 0.0 . .
C120 C121 C122 C117 0.0 . .
C118 C117 C122 C121 0.0 . .
C128 C123 C124 C125 0.0 . .
Cl6 C123 C124 C125 -172.8(16) . .
C123 C124 C125 C126 0.0 . .
C124 C125 C126 C127 0.0 . .
C125 C126 C127 C128 0.0 . .
C126 C127 C128 C123 0.0 . .
C124 C123 C128 C127 0.0 . .
Cl6 C123 C128 C127 172.6(16) . .
